data_1568777
loop_
_publ_author_name
'Strienz, Markus'
'Fetzer, Florian'
'Schnepf, Andreas'

_publ_section_title
;
 Synthesis and characterisation of four bimetallic gold--gallium clusters
 with Au--Ga rings as a new structural motif in gold cluster chemistry
;
_journal_issue 17
_journal_name_full 'Chemical Science'
_journal_page_first 4571
_journal_page_last 4579
_journal_paper_doi 10.1039/D2SC06908C
_journal_volume 14
_journal_year 2023
_chemical_formula_moiety 'C90 H207 Au13 Cl11 Ga6 P9'
_chemical_formula_sum 'C90 H207 Au13 Cl11 Ga6 P9'
_chemical_formula_weight 4937.11
_space_group_crystal_system monoclinic
_space_group_IT_number 14
_space_group_name_Hall '-P 2yn'
_space_group_name_H-M_alt 'P 1 21/n 1'
_atom_sites_solution_hydrogens geom
_atom_sites_solution_primary dual
_audit_creation_date 2021-11-24
_audit_creation_method
;
Olex2 1.5
(compiled 2021.11.18 svn.ra9532c28 for OlexSys, GUI svn.r6427)
;
_audit_update_record
;
2022-12-14 deposited with the CCDC.	2023-04-03 downloaded from the CCDC.
;
_cell_angle_alpha 90
_cell_angle_beta 99.9143(12)
_cell_angle_gamma 90
_cell_formula_units_Z 4
_cell_length_a 17.9369(2)
_cell_length_b 29.9431(3)
_cell_length_c 26.0812(3)
_cell_measurement_reflns_used 38632
_cell_measurement_temperature 100.00(13)
_cell_measurement_theta_max 77.1620
_cell_measurement_theta_min 2.7550
_cell_volume 13798.7(3)
_computing_cell_refinement 'CrysAlisPro 1.171.41.116a (Rigaku OD, 2021)'
_computing_data_collection 'CrysAlisPro 1.171.41.116a (Rigaku OD, 2021)'
_computing_data_reduction 'CrysAlisPro 1.171.41.116a (Rigaku OD, 2021)'
_computing_molecular_graphics 'Olex2 1.5 (Dolomanov et al., 2009)'
_computing_publication_material 'Olex2 1.5 (Dolomanov et al., 2009)'
_computing_structure_refinement 'SHELXL 2014/7 (Sheldrick, 2015)'
_computing_structure_solution 'SHELXT  (Sheldrick, 2015)'
_diffrn_ambient_environment N~2~
_diffrn_ambient_temperature 100.00(13)
_diffrn_detector 'Hybrid Pixel Array Detector'
_diffrn_detector_area_resol_mean 10.0000
_diffrn_detector_type HyPix
_diffrn_measured_fraction_theta_full 0.990
_diffrn_measured_fraction_theta_max 0.990
_diffrn_measurement_details
;
List of Runs (angles in degrees, time in seconds):

  # Type    Start    End  Width  t~exp~   \w     \q     \k     \f   Frames
#--------------------------------------------------------------------------
  1  \w    -25.00  23.00   0.50    3.00    --  -49.70  17.00-118.00   96
  2  \w   -122.00 -45.00   0.50    3.00    --  -49.70 -17.00  72.00  154
  3  \w    -22.00  25.00   0.50    3.00    --   49.70 -17.00  72.00   94
  4  \w     45.00 122.00   0.50    3.00    --   49.70  17.00-118.00  154
  5  \w   -161.00 -85.00   0.50   10.00    --  -90.00 -17.00  72.00  152
  6  \w    107.00 178.00   0.50   10.00    --  111.50  17.00-118.00  142
  7  \w    -26.00  22.00   0.50    3.00    --  -49.70  19.00-180.00   96
  8  \w    -26.00  22.00   0.50    3.00    --  -49.70  19.00 -90.00   96
  9  \w     34.00  94.00   0.50    3.00    --   49.70-125.00 -90.00  120
 10  \w    -22.00  26.00   0.50    3.00    --   49.70 -19.00 -30.00   96
 11  \w    -51.00 -18.00   0.50   10.00    --  -90.00  45.00-120.00   66
 12  \w    -71.00 -18.00   0.50   10.00    --  -90.00  61.00  30.00  106
 13  \w    -51.00 -18.00   0.50   10.00    --  -90.00  45.00-150.00   66
 14  \w     41.00  71.00   0.50   10.00    --  111.50 -61.00-150.00   60
 15  \w     41.00  71.00   0.50   10.00    --  111.50 -61.00 -90.00   60
 16  \w     41.00 106.00   0.50   10.00    --  111.50 -77.00 -30.00  130
 17  \w     63.00 118.00   0.50   10.00    --  111.50   0.00-120.00  110
 18  \w     63.00 118.00   0.50   10.00    --  111.50   0.00 -90.00  110
 19  \w     41.00 111.00   0.50   10.00    --  111.50-125.00 120.00  140
 20  \w     41.00  71.00   0.50   10.00    --  111.50 -61.00-180.00   60
 21  \w     63.00 118.00   0.50   10.00    --  111.50   0.00   0.00  110
 22  \w     41.00 106.00   0.50   10.00    --  111.50 -94.00 -30.00  130
 23  \w     41.00  71.00   0.50   10.00    --  111.50 -61.00 150.00   60
 24  \w     41.00 111.00   0.50   10.00    --  111.50-125.00   0.00  140
;
_diffrn_measurement_device 'four-circle diffractometer'
_diffrn_measurement_device_type 'XtaLAB Synergy, Dualflex, HyPix'
_diffrn_measurement_method '\w scans'
_diffrn_orient_matrix_type 'CrysAlisPro convention (1999,Acta A55,543-557)'
_diffrn_orient_matrix_UB_11 0.0503863000
_diffrn_orient_matrix_UB_12 0.0107820000
_diffrn_orient_matrix_UB_13 0.0525445000
_diffrn_orient_matrix_UB_21 0.0710745000
_diffrn_orient_matrix_UB_22 -0.0043134000
_diffrn_orient_matrix_UB_23 -0.0254774000
_diffrn_orient_matrix_UB_31 -0.0046198000
_diffrn_orient_matrix_UB_32 0.0501270000
_diffrn_orient_matrix_UB_33 -0.0134176000
_diffrn_radiation_monochromator mirror
_diffrn_radiation_probe x-ray
_diffrn_radiation_type 'Cu K\a'
_diffrn_radiation_wavelength 1.54184
_diffrn_reflns_av_R_equivalents 0.0711
_diffrn_reflns_av_unetI/netI 0.0474
_diffrn_reflns_Laue_measured_fraction_full 0.990
_diffrn_reflns_Laue_measured_fraction_max 0.990
_diffrn_reflns_limit_h_max 21
_diffrn_reflns_limit_h_min -21
_diffrn_reflns_limit_k_max 35
_diffrn_reflns_limit_k_min -20
_diffrn_reflns_limit_l_max 30
_diffrn_reflns_limit_l_min -30
_diffrn_reflns_number 115496
_diffrn_reflns_point_group_measured_fraction_full 0.990
_diffrn_reflns_point_group_measured_fraction_max 0.990
_diffrn_reflns_theta_full 64.999
_diffrn_reflns_theta_max 64.999
_diffrn_reflns_theta_min 2.266
_diffrn_source 'micro-focus sealed X-ray tube'
_diffrn_source_type 'PhotonJet (Cu) X-ray Source'
_exptl_absorpt_coefficient_mu 29.702
_exptl_absorpt_correction_T_max 0.680
_exptl_absorpt_correction_T_min 0.110
_exptl_absorpt_correction_type gaussian
_exptl_absorpt_process_details
;
CrysAlisPro 1.171.41.116a (Rigaku Oxford Diffraction, 2021)
Numerical absorption correction based on gaussian integration over
a multifaceted crystal model
Empirical absorption correction using spherical harmonics,
implemented in SCALE3 ABSPACK scaling algorithm.
;
_exptl_crystal_colour 'dark red'
_exptl_crystal_colour_modifier dark
_exptl_crystal_colour_primary red
_exptl_crystal_density_diffrn 2.377
_exptl_crystal_description prism
_exptl_crystal_F_000 9128
_exptl_crystal_recrystallization_method 'Re-crystallisation from solvent: toluenen, pentane'
_exptl_crystal_size_max 0.146
_exptl_crystal_size_mid 0.08
_exptl_crystal_size_min 0.023
_refine_diff_density_max 1.744
_refine_diff_density_min -1.703
_refine_diff_density_rms 0.203
_refine_ls_extinction_method none
_refine_ls_goodness_of_fit_ref 1.054
_refine_ls_hydrogen_treatment constr
_refine_ls_matrix_type full
_refine_ls_number_parameters 1147
_refine_ls_number_reflns 23236
_refine_ls_number_restraints 549
_refine_ls_restrained_S_all 1.060
_refine_ls_R_factor_all 0.0745
_refine_ls_R_factor_gt 0.0526
_refine_ls_shift/su_max 0.002
_refine_ls_shift/su_mean 0.000
_refine_ls_structure_factor_coef Fsqd
_refine_ls_weighting_details 'w=1/[\s^2^(Fo^2^)+(0.0597P)^2^+159.6936P] where P=(Fo^2^+2Fc^2^)/3'
_refine_ls_weighting_scheme calc
_refine_ls_wR_factor_gt 0.1270
_refine_ls_wR_factor_ref 0.1436
_reflns_Friedel_coverage 0.000
_reflns_number_gt 17730
_reflns_number_total 23236
_reflns_threshold_expression 'I > 2\s(I)'
_cod_data_source_file d2sc06908c2.cif
_cod_data_source_block 1008g4
_cod_depositor_comments 'Adding full bibliography for 1568775--1568778.cif.'
_cod_database_code 1568777
_shelx_shelxl_version_number 2014/7
_chemical_oxdiff_formula C90H204Au13Cl11Ga6P9
_shelx_space_group_comment
;
The symmetry employed for this shelxl refinement is uniquely defined
by the following loop, which should always be used as a source of
symmetry information in preference to the above space-group names.
They are only intended as comments.
;
_shelx_estimated_absorpt_t_max 0.548
_shelx_estimated_absorpt_t_min 0.098
_olex2_refinement_description
;
1. Fixed Uiso
 At 1.2 times of:
  All C(H,H) groups, All C(H,H,H,H) groups
 At 1.5 times of:
  All C(H,H,H) groups
2. Restrained distances
 C106-C107 = C106-C105 = C108-C109 = C109-C110 = C101-C102 = C102-C103 = C103-
 C104
 1.54 with sigma of 0.02
 C406-C405 = C407-C406
 1.54 with sigma of 0.02
 C110-C108
 2.54 with sigma of 0.04
 C802-C804
 2.54 with sigma of 0.04
 C402-C404
 2.54 with sigma of 0.04
 C104-C102 \\sim C103-C101
 with sigma of 0.04
 C104-C103 \\sim C103-C102 \\sim C102-C101
 with sigma of 0.02
 C901-C902 \\sim C902-C903 \\sim C903-C904
 with sigma of 0.02
 C901-C903 \\sim C902-C904
 with sigma of 0.04
 C301-C302 \\sim C302-C303 \\sim C303-C304
 with sigma of 0.02
 C301-C303 \\sim C302-C304
 with sigma of 0.04
 C604-C603 \\sim C603-C602 \\sim C602-C601
 with sigma of 0.02
 C604-C602 \\sim C603-C601
 with sigma of 0.04
 C110-C109 \\sim C109-C108
 with sigma of 0.02
 C204-C202 \\sim C203-C201
 with sigma of 0.04
 C204-C203 \\sim C203-C202 \\sim C202-C201
 with sigma of 0.02
 C507-C506 \\sim C506-C505
 with sigma of 0.02
 C704-C703 \\sim C703-C702 \\sim C702-C701
 with sigma of 0.02
 C704-C702 \\sim C703-C701
 with sigma of 0.04
 C802-C803 \\sim C803-C804
 with sigma of 0.02
 C402-C403 \\sim C403-C404
 with sigma of 0.02
 C508-C509 \\sim C509-C510
 with sigma of 0.02
 P7-C704 \\sim P1-C104 \\sim P3-C304 \\sim P2-C204 \\sim P9-C904 \\sim P6-C604
\\sim P5-C504
 with sigma of 0.02
 C504-C503 \\sim C503-C502 \\sim C502-C501
 with sigma of 0.02
 C504-C502 \\sim C503-C501
 with sigma of 0.04
3. Uiso/Uaniso restraints and constraints
C709 \\sim C711: within 2A with sigma of 0.01 and sigma for terminal atoms of
0.02 within 2A
C710 \\sim C712: within 2A with sigma of 0.01 and sigma for terminal atoms of
0.02 within 2A
C101 \\sim C102 \\sim C103 \\sim C104: within 2A with sigma of 0.01 and sigma
for terminal atoms of 0.02 within 2A
C901 \\sim C902 \\sim C903 \\sim C904: within 2A with sigma of 0.01 and sigma
for terminal atoms of 0.02 within 2A
C301 \\sim C302 \\sim C303 \\sim C304: within 2A with sigma of 0.01 and sigma
for terminal atoms of 0.02 within 2A
C601 \\sim C602 \\sim C603 \\sim C604: within 2A with sigma of 0.01 and sigma
for terminal atoms of 0.02 within 2A
C108 \\sim C109 \\sim C110: within 2A with sigma of 0.04 and sigma for terminal
atoms of 0.08 within 2A
C201 \\sim C202 \\sim C203 \\sim C204: within 2A with sigma of 0.01 and sigma
for terminal atoms of 0.02 within 2A
C505 \\sim C506 \\sim C507: within 2A with sigma of 0.01 and sigma for terminal
atoms of 0.02 within 2A
C701 \\sim C702 \\sim C703 \\sim C704: within 2A with sigma of 0.01 and sigma
for terminal atoms of 0.02 within 2A
C801 \\sim C802 \\sim C803 \\sim C804: within 2A with sigma of 0.01 and sigma
for terminal atoms of 0.02 within 2A
C401 \\sim C402 \\sim C403 \\sim C404: within 2A with sigma of 0.01 and sigma
for terminal atoms of 0.02 within 2A
C402 \\sim C403 \\sim C404: within 2A with sigma of 0.04 and sigma for terminal
atoms of 0.08 within 2A
C409 \\sim C411: within 2A with sigma of 0.01 and sigma for terminal atoms of
0.02 within 2A
C410 \\sim C412: within 2A with sigma of 0.01 and sigma for terminal atoms of
0.02 within 2A
C305 \\sim C306 \\sim C307: within 2A with sigma of 0.01 and sigma for terminal
atoms of 0.02 within 2A
C105 \\sim C106 \\sim C107: within 2A with sigma of 0.01 and sigma for terminal
atoms of 0.02 within 2A
C508 \\sim C509 \\sim C510: within 2A with sigma of 0.01 and sigma for terminal
atoms of 0.02 within 2A
C501 \\sim C502 \\sim C503 \\sim C504: within 2A with sigma of 0.01 and sigma
for terminal atoms of 0.02 within 2A
Uanis(C101) \\sim Ueq, Uanis(C102) \\sim Ueq, Uanis(C103) \\sim Ueq,
Uanis(C104) \\sim Ueq: with sigma of 0.01 and sigma for terminal atoms of 0.02
Uanis(C610) \\sim Ueq, Uanis(C609) \\sim Ueq, Uanis(C608) \\sim Ueq,
Uanis(C607) \\sim Ueq, Uanis(C606) \\sim Ueq, Uanis(C605) \\sim Ueq: with sigma
of 0.02 and sigma for terminal atoms of 0.04
Uanis(C505) \\sim Ueq, Uanis(C506) \\sim Ueq, Uanis(C507) \\sim Ueq: with sigma
of 0.02 and sigma for terminal atoms of 0.04
Uanis(C308) \\sim Ueq, Uanis(C310) \\sim Ueq, Uanis(C309) \\sim Ueq: with sigma
of 0.02 and sigma for terminal atoms of 0.04
Uanis(C411) \\sim Ueq: with sigma of 0.01 and sigma for terminal atoms of 0.02
Uanis(C711) \\sim Ueq, Uanis(C712) \\sim Ueq, Uanis(C710) \\sim Ueq,
Uanis(C709) \\sim Ueq: with sigma of 0.02 and sigma for terminal atoms of 0.04
Uanis(C110) \\sim Ueq, Uanis(C109) \\sim Ueq, Uanis(C108) \\sim Ueq: with sigma
of 0.01 and sigma for terminal atoms of 0.02
Uanis(C407) \\sim Ueq: with sigma of 0.01 and sigma for terminal atoms of 0.02
Uanis(C405) \\sim Ueq, Uanis(C406) \\sim Ueq: with sigma of 0.01 and sigma for
terminal atoms of 0.02
Uanis(C903) \\sim Ueq, Uanis(C404) \\sim Ueq, Uanis(C104) \\sim Ueq,
Uanis(C904) \\sim Ueq, Uanis(C403) \\sim Ueq, Uanis(C103) \\sim Ueq: with sigma
of 0.01 and sigma for terminal atoms of 0.02
Uanis(C508) \\sim Ueq, Uanis(C509) \\sim Ueq, Uanis(C510) \\sim Ueq: with sigma
of 0.01 and sigma for terminal atoms of 0.02
4. Rigid body (RIGU) restrains
 C201, C202, C203, C204
 with sigma for 1-2 distances of 0.004 and sigma for 1-3 distances of 0.004
 C508, C509, C510
 with sigma for 1-2 distances of 0.004 and sigma for 1-3 distances of 0.004
 C501, C502, C503, C504
 with sigma for 1-2 distances of 0.004 and sigma for 1-3 distances of 0.004
5. Others
 Sof(H40S)=Sof(H40T)=Sof(C411)=Sof(H41E)=Sof(H41D)=Sof(C412)=Sof(H41G)=
 Sof(H41F)=Sof(H41H)=Sof(H70S)=Sof(H70T)=Sof(C711)=Sof(H71E)=Sof(H71D)=
 Sof(C712)=Sof(H71G)=Sof(H71F)=Sof(H71H)=1-FVAR(1)
 Sof(H40Q)=Sof(H40R)=Sof(C409)=Sof(H40V)=Sof(H40U)=Sof(C410)=Sof(H41A)=
 Sof(H41C)=Sof(H41B)=Sof(H70Q)=Sof(H70R)=Sof(C709)=Sof(H70V)=Sof(H70U)=
 Sof(C710)=Sof(H71B)=Sof(H71A)=Sof(H71C)=FVAR(1)
6.a Free rotating group:
 C104(C101,C102,C103), C110(C108,C109), C204(C201,C202,C203), C301(C302,C303,
 C304), C402(C403,C404), C504(C501,C502,C503), C508(C509,C510), C604(C601,C602,
 C603), C704(C701,C702,C703), C802(C803,C804), C901(C902,C903,C904)
6.b Secondary CH2 refined with riding coordinates:
 C101(H10E,H10D), C102(H10G,H10F), C103(H10I,H10H), C105(H10J,H10K), C106(H10L,
 H10M), C108(H10Q,H10R), C109(H10S,H10T), C201(H20G,H20F), C202(H20I,H20H),
 C203(H20K,H20J), C205(H20L,H20M), C206(H20A,H20B), C208(H20Q,H20R), C209(H20S,
 H20T), C301(H30A,H30B), C302(H30C,H30D), C303(H30E,H30F), C305(H30J,H30K),
 C306(H30L,H30M), C308(H30Q,H30R), C309(H30S,H30T), C401(H40A,H40B), C402(H40C,
 H40D), C403(H40E,H40F), C405(H40J,H40K), C406(H40L,H40M), C408(H40Q,H40R),
 C408(H40S,H40T), C409(H40V,H40U), C411(H41E,H41D), C501(H50E,H50D), C502(H50G,
 H50F), C503(H50I,H50H), C505(H50J,H50K), C506(H50L,H50M), C508(H50R,H50Q),
 C509(H50T,H50S), C601(H60D,H60E), C602(H60F,H60G), C603(H60H,H60I), C605(H60J,
 H60K), C606(H60L,H60M), C608(H60Q,H60R), C609(H60S,H60T), C701(H70E,H70D),
 C702(H70G,H70F), C703(H70I,H70H), C705(H70J,H70K), C706(H70M,H70L), C708(H70Q,
 H70R), C708(H70S,H70T), C709(H70V,H70U), C711(H71E,H71D), C801(H80A,H80B),
 C802(H80C,H80D), C803(H80E,H80F), C805(H80J,H80K), C806(H80L,H80M), C808(H80Q,
 H80R), C809(H80S,H80T), C901(H90B,H90A), C902(H90D,H90C), C903(H90F,H90E),
 C905(H90J,H90K), C906(H90L,H90M), C908(H90Q,H90R), C909(H90S,H90T)
6.c Me refined with riding coordinates:
 C104(H10B,H10C,H10A), C107(H10O,H10N,H10P), C110(H11B,H11A,H11C), C204(H20D,
 H20E,H20C), C207(H20N,H20P,H20O), C210(H21A,H21B,H21C), C304(H30H,H30I,H30G),
 C307(H30O,H30P,H30N), C310(H31B,H31A,H31C), C404(H40G,H40I,H40H), C407(H40N,
 H40P,H40O), C410(H41A,H41C,H41B), C412(H41G,H41F,H41H), C510(H51B,H51A,H51C),
 C604(H60B,H60A,H60C), C607(H60O,H60P,H60N), C610(H61B,H61A,H61C), C704(H70B,
 H70C,H70A), C707(H70O,H70N,H70P), C710(H71B,H71A,H71C), C712(H71G,H71F,H71H),
 C804(H80G,H80I,H80H), C807(H80N,H80O,H80P), C810(H81A,H81B,H81C), C904(H90H,
 H90G,H90I), C907(H90N,H90O,H90P), C910(H91B,H91C,H91A)
6.d Idealised Me refined as rotating group:
 C504(H50B,H50C,H50A), C507(H50O,H50N,H50P)
;
_olex2_submission_special_instructions 'No special instructions were received'
_oxdiff_exptl_absorpt_empirical_details
;
Empirical correction (ABSPACK) includes:
- Absorption correction using spherical harmonics
- Frame scaling
;
_oxdiff_exptl_absorpt_empirical_full_max 14.285
_oxdiff_exptl_absorpt_empirical_full_min 0.344

loop_
_space_group_symop_operation_xyz
'x, y, z'
'-x+1/2, y+1/2, -z+1/2'
'-x, -y, -z'
'x-1/2, -y-1/2, z-1/2'

loop_
_atom_site_label
_atom_site_type_symbol
_atom_site_fract_x
_atom_site_fract_y
_atom_site_fract_z
_atom_site_U_iso_or_equiv
_atom_site_adp_type
_atom_site_occupancy
_atom_site_site_symmetry_order
_atom_site_calc_flag
_atom_site_refinement_flags_posn
_atom_site_refinement_flags_adp
_atom_site_refinement_flags_occupancy
_atom_site_disorder_assembly
_atom_site_disorder_group
Au1 Au 0.31013(4) 0.75818(2) 0.55374(3) 0.06715(17) Uani 1 1 d . . . . .
Au2 Au 0.17000(3) 0.77339(2) 0.51171(2) 0.05412(14) Uani 1 1 d . . . . .
Au3 Au 0.18901(4) 0.63540(2) 0.41090(3) 0.06127(16) Uani 1 1 d . . . . .
Au4 Au 0.28532(4) 0.83663(2) 0.36493(3) 0.07171(19) Uani 1 1 d . . . . .
Au5 Au 0.30321(3) 0.60496(2) 0.48879(3) 0.05949(16) Uani 1 1 d . . . . .
Au6 Au 0.17661(4) 0.70651(2) 0.59102(2) 0.06446(17) Uani 1 1 d . . . . .
Au7 Au 0.21429(4) 0.86214(2) 0.54159(3) 0.06438(17) Uani 1 1 d . . . . .
Au8 Au 0.41458(4) 0.85380(2) 0.43626(3) 0.06598(18) Uani 1 1 d . . . . .
Au9 Au 0.44348(3) 0.69751(2) 0.38395(2) 0.05520(15) Uani 1 1 d . . . . .
Au10 Au 0.32409(3) 0.68080(2) 0.43164(2) 0.05058(14) Uani 1 1 d . . . . .
Au11 Au 0.36453(3) 0.76656(2) 0.41645(2) 0.05174(14) Uani 1 1 d . . . . .
Au12 Au 0.28059(4) 0.82384(2) 0.46829(2) 0.05656(15) Uani 1 1 d . . . . .
Au13 Au 0.22358(3) 0.68435(2) 0.50111(2) 0.05238(14) Uani 1 1 d . . . . .
Ga1 Ga 0.23115(9) 0.74635(5) 0.43361(6) 0.0512(4) Uani 1 1 d . . . . .
Ga2 Ga 0.40358(11) 0.61544(6) 0.42022(8) 0.0647(5) Uani 1 1 d . . . . .
Ga3 Ga 0.21686(11) 0.62374(6) 0.56473(7) 0.0633(5) Uani 1 1 d . . . . .
Ga4 Ga 0.18107(11) 0.79567(7) 0.60644(7) 0.0655(5) Uani 1 1 d . . . . .
Ga5 Ga 0.30838(14) 0.90408(6) 0.48521(9) 0.0770(6) Uani 1 1 d . . . . .
Ga6 Ga 0.48733(11) 0.78555(6) 0.39274(8) 0.0649(5) Uani 1 1 d . . . . .
Cl11 Cl 0.1476(2) 0.74569(14) 0.35788(14) 0.0688(9) Uani 1 1 d . . . . .
Cl21 Cl 0.5176(3) 0.59169(17) 0.4582(2) 0.0996(16) Uani 1 1 d . . . . .
Cl22 Cl 0.3741(3) 0.56622(17) 0.3561(2) 0.1074(18) Uani 1 1 d . . . . .
Cl31 Cl 0.2923(4) 0.60004(19) 0.6365(2) 0.1069(16) Uani 1 1 d . . . . .
Cl32 Cl 0.1183(2) 0.57754(13) 0.55513(18) 0.0791(11) Uani 1 1 d . . . . .
Cl41 Cl 0.2769(3) 0.80405(18) 0.67368(18) 0.0974(14) Uani 1 1 d . . . . .
Cl42 Cl 0.0849(3) 0.81483(18) 0.64725(19) 0.0976(15) Uani 1 1 d . . . . .
Cl51 Cl 0.3802(3) 0.94914(15) 0.5421(2) 0.0953(14) Uani 1 1 d . . . . .
Cl52 Cl 0.2545(4) 0.95443(17) 0.4267(2) 0.124(2) Uani 1 1 d . . . . .
Cl61 Cl 0.5030(3) 0.80995(14) 0.31402(17) 0.0863(13) Uani 1 1 d . . . . .
Cl62 Cl 0.6046(3) 0.78184(15) 0.4390(2) 0.0921(13) Uani 1 1 d . . . . .
P1 P 0.4358(3) 0.75004(18) 0.5870(2) 0.0868(14) Uani 1 1 d D . . . .
P2 P 0.0431(2) 0.78087(14) 0.47144(17) 0.0665(10) Uani 1 1 d D . . . .
P3 P 0.1122(3) 0.60081(17) 0.3439(2) 0.0857(13) Uani 1 1 d D . . . .
P4 P 0.2353(3) 0.8528(2) 0.2813(2) 0.0955(16) Uani 1 1 d . . . . .
P5 P 0.3410(3) 0.53374(14) 0.5187(2) 0.0773(12) Uani 1 1 d D . . . .
P6 P 0.1247(3) 0.68779(17) 0.66484(18) 0.0864(14) Uani 1 1 d D . . . .
P7 P 0.1717(4) 0.92101(16) 0.5873(2) 0.0939(16) Uani 1 1 d D . . . .
P8 P 0.5077(3) 0.90868(15) 0.4428(2) 0.0907(16) Uani 1 1 d . . . . .
P9 P 0.5264(2) 0.67476(14) 0.33016(17) 0.0677(11) Uani 1 1 d D . . . .
C104 C 0.4156(19) 0.6348(8) 0.7366(9) 0.226(11) Uani 1 1 d DG U . . .
H10B H 0.4337 0.6288 0.7736 0.339 Uiso 1 1 calc R U . . .
H10C H 0.3602 0.6367 0.7302 0.339 Uiso 1 1 calc R U . . .
H10A H 0.4317 0.6107 0.7156 0.339 Uiso 1 1 calc R U . . .
C101 C 0.4571(15) 0.7348(6) 0.6521(8) 0.135(6) Uani 1 1 d DG U . . .
H10E H 0.5128 0.7333 0.6621 0.162 Uiso 1 1 calc R U . . .
H10D H 0.4391 0.7588 0.6731 0.162 Uiso 1 1 calc R U . . .
C102 C 0.4243(13) 0.6909(6) 0.6668(6) 0.141(6) Uani 1 1 d DG U . . .
H10G H 0.3684 0.6928 0.6593 0.169 Uiso 1 1 calc R U . . .
H10F H 0.4398 0.6669 0.6448 0.169 Uiso 1 1 calc R U . . .
C103 C 0.4483(14) 0.6788(7) 0.7218(6) 0.154(7) Uani 1 1 d DG U . . .
H10I H 0.4328 0.7028 0.7439 0.185 Uiso 1 1 calc R U . . .
H10H H 0.5042 0.6769 0.7293 0.185 Uiso 1 1 calc R U . . .
C105 C 0.4853(14) 0.7126(14) 0.5507(11) 0.175(10) Uani 1 1 d D U . . .
H10J H 0.4631 0.6825 0.5520 0.210 Uiso 1 1 calc R U . . .
H10K H 0.4758 0.7223 0.5138 0.210 Uiso 1 1 calc R U . . .
C106 C 0.5716(14) 0.7088(13) 0.5686(12) 0.186(10) Uani 1 1 d D U . . .
H10L H 0.5936 0.7388 0.5655 0.223 Uiso 1 1 calc R U . . .
H10M H 0.5806 0.7011 0.6061 0.223 Uiso 1 1 calc R U . . .
C107 C 0.616(2) 0.6762(13) 0.5416(13) 0.206(12) Uani 1 1 d D U . . .
H10O H 0.6692 0.6776 0.5573 0.310 Uiso 1 1 calc R U . . .
H10N H 0.5965 0.6459 0.5455 0.310 Uiso 1 1 calc R U . . .
H10P H 0.6095 0.6838 0.5046 0.310 Uiso 1 1 calc R U . . .
C110 C 0.494(2) 0.8658(11) 0.6472(12) 0.202(15) Uani 1 1 d DG U . . .
H11B H 0.4643 0.8911 0.6561 0.303 Uiso 1 1 calc R U . . .
H11A H 0.5050 0.8455 0.6770 0.303 Uiso 1 1 calc R U . . .
H11C H 0.5419 0.8767 0.6383 0.303 Uiso 1 1 calc R U . . .
C108 C 0.493(2) 0.8007(10) 0.5846(14) 0.203(14) Uani 1 1 d DG U . . .
H10Q H 0.5421 0.7975 0.6087 0.244 Uiso 1 1 calc R U . . .
H10R H 0.5040 0.8051 0.5490 0.244 Uiso 1 1 calc R U . . .
C109 C 0.4495(15) 0.8408(11) 0.6005(13) 0.188(13) Uani 1 1 d DG U . . .
H10S H 0.4010 0.8303 0.6094 0.226 Uiso 1 1 calc R U . . .
H10T H 0.4378 0.8615 0.5707 0.226 Uiso 1 1 calc R U . . .
C204 C -0.2362(6) 0.8132(9) 0.5050(11) 0.190(9) Uani 1 1 d DG U . . .
H20D H -0.2656 0.8212 0.5320 0.284 Uiso 1 1 calc R U . . .
H20E H -0.2446 0.8354 0.4771 0.284 Uiso 1 1 calc R U . . .
H20C H -0.2523 0.7837 0.4908 0.284 Uiso 1 1 calc R U . . .
C201 C -0.0203(6) 0.7985(7) 0.5141(8) 0.110(5) Uani 1 1 d DG U . . .
H20G H -0.0137 0.7781 0.5445 0.132 Uiso 1 1 calc R U . . .
H20F H -0.0048 0.8287 0.5273 0.132 Uiso 1 1 calc R U . . .
C202 C -0.1038(6) 0.7999(8) 0.4907(6) 0.123(5) Uani 1 1 d DG U . . .
H20I H -0.1115 0.8219 0.4620 0.147 Uiso 1 1 calc R U . . .
H20H H -0.1192 0.7703 0.4757 0.147 Uiso 1 1 calc R U . . .
C203 C -0.1527(7) 0.8117(8) 0.5284(7) 0.140(6) Uani 1 1 d DG U . . .
H20K H -0.1373 0.8414 0.5434 0.168 Uiso 1 1 calc R U . . .
H20J H -0.1450 0.7897 0.5571 0.168 Uiso 1 1 calc R U . . .
C205 C 0.0282(10) 0.8204(6) 0.4178(8) 0.085(5) Uani 1 1 d . . . . .
H20L H 0.0608 0.8118 0.3924 0.102 Uiso 1 1 calc R U . . .
H20M H -0.0251 0.8183 0.4000 0.102 Uiso 1 1 calc R U . . .
C206 C 0.0456(14) 0.8698(7) 0.4347(9) 0.114(7) Uani 1 1 d . . . . .
H20A H 0.0999 0.8727 0.4499 0.136 Uiso 1 1 calc R U . . .
H20B H 0.0157 0.8780 0.4618 0.136 Uiso 1 1 calc R U . . .
C207 C 0.026(3) 0.9035(10) 0.3866(15) 0.23(2) Uani 1 1 d . . . . .
H20N H 0.0373 0.9341 0.3987 0.352 Uiso 1 1 calc R U . . .
H20P H 0.0559 0.8958 0.3599 0.352 Uiso 1 1 calc R U . . .
H20O H -0.0282 0.9011 0.3719 0.352 Uiso 1 1 calc R U . . .
C208 C 0.0037(9) 0.7299(5) 0.4422(6) 0.069(4) Uani 1 1 d . . . . .
H20Q H -0.0475 0.7362 0.4225 0.083 Uiso 1 1 calc R U . . .
H20R H 0.0354 0.7194 0.4172 0.083 Uiso 1 1 calc R U . . .
C209 C -0.0024(11) 0.6915(7) 0.4825(7) 0.089(5) Uani 1 1 d . . . . .
H20S H 0.0476 0.6875 0.5049 0.106 Uiso 1 1 calc R U . . .
H20T H -0.0386 0.7008 0.5052 0.106 Uiso 1 1 calc R U . . .
C210 C -0.0271(13) 0.6483(7) 0.4583(9) 0.106(7) Uani 1 1 d . . . . .
H21A H -0.0296 0.6261 0.4856 0.159 Uiso 1 1 calc R U . . .
H21B H -0.0773 0.6517 0.4368 0.159 Uiso 1 1 calc R U . . .
H21C H 0.0091 0.6385 0.4365 0.159 Uiso 1 1 calc R U . . .
C301 C 0.0500(14) 0.5611(7) 0.3634(9) 0.154(8) Uani 1 1 d DG U . . .
H30A H 0.0096 0.5772 0.3772 0.185 Uiso 1 1 calc R U . . .
H30B H 0.0258 0.5443 0.3322 0.185 Uiso 1 1 calc R U . . .
C302 C 0.0861(10) 0.5278(6) 0.4040(8) 0.158(7) Uani 1 1 d DG U . . .
H30C H 0.1268 0.5116 0.3905 0.190 Uiso 1 1 calc R U . . .
H30D H 0.1097 0.5443 0.4356 0.190 Uiso 1 1 calc R U . . .
C303 C 0.0323(10) 0.4950(7) 0.4186(9) 0.161(8) Uani 1 1 d DG U . . .
H30E H 0.0088 0.4785 0.3871 0.194 Uiso 1 1 calc R U . . .
H30F H -0.0084 0.5112 0.4321 0.194 Uiso 1 1 calc R U . . .
C304 C 0.0684(16) 0.4618(7) 0.4594(10) 0.203(11) Uani 1 1 d DG U . . .
H30H H 0.0298 0.4410 0.4674 0.304 Uiso 1 1 calc R U . . .
H30I H 0.1080 0.4451 0.4460 0.304 Uiso 1 1 calc R U . . .
H30G H 0.0908 0.4778 0.4911 0.304 Uiso 1 1 calc R U . . .
C305 C 0.051(2) 0.6360(11) 0.3000(11) 0.158(8) Uani 1 1 d . U . . .
H30J H 0.0819 0.6594 0.2870 0.189 Uiso 1 1 calc R U . . .
H30K H 0.0277 0.6178 0.2696 0.189 Uiso 1 1 calc R U . . .
C306 C -0.008(2) 0.6570(11) 0.3205(11) 0.155(8) Uani 1 1 d . U . . .
H30L H 0.0160 0.6718 0.3533 0.186 Uiso 1 1 calc R U . . .
H30M H -0.0407 0.6331 0.3303 0.186 Uiso 1 1 calc R U . . .
C307 C -0.0604(19) 0.6923(12) 0.2881(11) 0.173(10) Uani 1 1 d . U . . .
H30O H -0.0975 0.7032 0.3087 0.259 Uiso 1 1 calc R U . . .
H30P H -0.0299 0.7174 0.2793 0.259 Uiso 1 1 calc R U . . .
H30N H -0.0870 0.6784 0.2561 0.259 Uiso 1 1 calc R U . . .
C308 C 0.1648(16) 0.5741(9) 0.2977(10) 0.127(8) Uani 1 1 d . U . . .
H30Q H 0.2010 0.5523 0.3166 0.153 Uiso 1 1 calc R U . . .
H30R H 0.1289 0.5574 0.2715 0.153 Uiso 1 1 calc R U . . .
C309 C 0.2086(19) 0.6080(11) 0.2696(13) 0.159(11) Uani 1 1 d . U . . .
H30S H 0.2450 0.6245 0.2957 0.190 Uiso 1 1 calc R U . . .
H30T H 0.1726 0.6299 0.2506 0.190 Uiso 1 1 calc R U . . .
C310 C 0.254(2) 0.5830(15) 0.2288(13) 0.214(17) Uani 1 1 d . U . . .
H31B H 0.2814 0.6052 0.2115 0.320 Uiso 1 1 calc R U . . .
H31A H 0.2903 0.5617 0.2477 0.320 Uiso 1 1 calc R U . . .
H31C H 0.2181 0.5670 0.2027 0.320 Uiso 1 1 calc R U . . .
C401 C 0.1878(15) 0.8060(8) 0.2452(9) 0.120(6) Uani 1 1 d . U . . .
H40A H 0.1431 0.7975 0.2606 0.144 Uiso 1 1 calc R U . . .
H40B H 0.1697 0.8152 0.2087 0.144 Uiso 1 1 calc R U . . .
C402 C 0.2389(15) 0.7664(8) 0.2457(8) 0.129(6) Uani 1 1 d DG U . . .
H40C H 0.2593 0.7579 0.2821 0.155 Uiso 1 1 calc R U . . .
H40D H 0.2819 0.7741 0.2282 0.155 Uiso 1 1 calc R U . . .
C403 C 0.1949(16) 0.7271(7) 0.2176(9) 0.147(6) Uani 1 1 d DG U . . .
H40E H 0.2220 0.6990 0.2286 0.176 Uiso 1 1 calc R U . . .
H40F H 0.1444 0.7255 0.2280 0.176 Uiso 1 1 calc R U . . .
C404 C 0.185(2) 0.7315(11) 0.1585(8) 0.215(11) Uani 1 1 d DG U . . .
H40G H 0.1567 0.7058 0.1421 0.323 Uiso 1 1 calc R U . . .
H40I H 0.1573 0.7590 0.1474 0.323 Uiso 1 1 calc R U . . .
H40H H 0.2349 0.7326 0.1480 0.323 Uiso 1 1 calc R U . . .
C405 C 0.1601(19) 0.8927(10) 0.2720(13) 0.164(12) Uani 1 1 d D U . . .
H40J H 0.1373 0.8937 0.2347 0.197 Uiso 1 1 calc R U . . .
H40K H 0.1204 0.8831 0.2917 0.197 Uiso 1 1 calc R U . . .
C406 C 0.187(2) 0.9388(11) 0.2898(16) 0.202(16) Uani 1 1 d D U . . .
H40L H 0.2290 0.9479 0.2715 0.243 Uiso 1 1 calc R U . . .
H40M H 0.2073 0.9384 0.3276 0.243 Uiso 1 1 calc R U . . .
C407 C 0.121(2) 0.9735(14) 0.2781(18) 0.24(2) Uani 1 1 d D U . . .
H40N H 0.1397 1.0032 0.2899 0.359 Uiso 1 1 calc R U . . .
H40P H 0.1019 0.9743 0.2406 0.359 Uiso 1 1 calc R U . . .
H40O H 0.0802 0.9648 0.2966 0.359 Uiso 1 1 calc R U . . .
C408 C 0.3101(18) 0.8681(10) 0.2429(11) 0.132(9) Uani 1 1 d . . . . .
H40Q H 0.3461 0.8428 0.2447 0.159 Uiso 0.64(2) 1 calc R U P A 1
H40R H 0.2860 0.8715 0.2060 0.159 Uiso 0.64(2) 1 calc R U P A 1
H40S H 0.3288 0.8985 0.2531 0.159 Uiso 0.36(2) 1 calc R U P A 2
H40T H 0.3532 0.8472 0.2519 0.159 Uiso 0.36(2) 1 calc R U P A 2
C409 C 0.348(4) 0.9036(16) 0.2569(18) 0.18(3) Uani 0.64(2) 1 d . . P A 1
H40V H 0.3791 0.8981 0.2915 0.214 Uiso 0.64(2) 1 calc R U P A 1
H40U H 0.3115 0.9276 0.2612 0.214 Uiso 0.64(2) 1 calc R U P A 1
C410 C 0.405(3) 0.922(2) 0.217(2) 0.19(3) Uani 0.64(2) 1 d . U P A 1
H41A H 0.4309 0.9495 0.2313 0.289 Uiso 0.64(2) 1 calc R U P A 1
H41C H 0.4427 0.8993 0.2129 0.289 Uiso 0.64(2) 1 calc R U P A 1
H41B H 0.3749 0.9290 0.1825 0.289 Uiso 0.64(2) 1 calc R U P A 1
C411 C 0.282(3) 0.8670(19) 0.182(2) 0.091(16) Uani 0.36(2) 1 d . U P A 2
H41E H 0.2740 0.8360 0.1689 0.109 Uiso 0.36(2) 1 calc R U P A 2
H41D H 0.2355 0.8846 0.1716 0.109 Uiso 0.36(2) 1 calc R U P A 2
C412 C 0.350(6) 0.889(3) 0.164(4) 0.19(3) Uani 0.36(2) 1 d . U P A 2
H41G H 0.3409 0.8903 0.1259 0.278 Uiso 0.36(2) 1 calc R U P A 2
H41F H 0.3574 0.9188 0.1786 0.278 Uiso 0.36(2) 1 calc R U P A 2
H41H H 0.3955 0.8707 0.1759 0.278 Uiso 0.36(2) 1 calc R U P A 2
C504 C 0.2199(17) 0.4536(9) 0.3452(8) 0.234(11) Uani 1 1 d DG U . . .
H50B H 0.2327 0.4382 0.3148 0.352 Uiso 1 1 calc R U . . .
H50C H 0.1976 0.4828 0.3347 0.352 Uiso 1 1 calc R U . . .
H50A H 0.1834 0.4356 0.3603 0.352 Uiso 1 1 calc R U . . .
C501 C 0.3520(11) 0.4975(7) 0.4677(7) 0.128(7) Uani 1 1 d DG U . . .
H50E H 0.3925 0.5093 0.4500 0.154 Uiso 1 1 calc R U . . .
H50D H 0.3688 0.4680 0.4826 0.154 Uiso 1 1 calc R U . . .
C502 C 0.2809(10) 0.4910(7) 0.4275(7) 0.144(6) Uani 1 1 d DG U . . .
H50G H 0.2402 0.4796 0.4451 0.172 Uiso 1 1 calc R U . . .
H50F H 0.2645 0.5204 0.4121 0.172 Uiso 1 1 calc R U . . .
C503 C 0.2909(13) 0.4600(7) 0.3854(7) 0.166(7) Uani 1 1 d DG U . . .
H50I H 0.3073 0.4307 0.4009 0.199 Uiso 1 1 calc R U . . .
H50H H 0.3317 0.4714 0.3678 0.199 Uiso 1 1 calc R U . . .
C505 C 0.2722(14) 0.5078(6) 0.5517(10) 0.115(6) Uani 1 1 d D U . . .
H50J H 0.2719 0.5240 0.5848 0.138 Uiso 1 1 calc R U . . .
H50K H 0.2216 0.5118 0.5300 0.138 Uiso 1 1 calc R U . . .
C506 C 0.2840(14) 0.4558(7) 0.5647(10) 0.120(5) Uani 1 1 d D U . . .
H50L H 0.3349 0.4504 0.5853 0.144 Uiso 1 1 calc R U . . .
H50M H 0.2785 0.4381 0.5323 0.144 Uiso 1 1 calc R U . . .
C507 C 0.2186(17) 0.4427(8) 0.5981(12) 0.164(9) Uani 1 1 d D U . . .
H50O H 0.2355 0.4171 0.6206 0.247 Uiso 1 1 calc R U . . .
H50N H 0.1720 0.4348 0.5743 0.247 Uiso 1 1 calc R U . . .
H50P H 0.2089 0.4681 0.6196 0.247 Uiso 1 1 calc R U . . .
C508 C 0.4329(16) 0.5286(9) 0.5635(11) 0.152(8) Uani 1 1 d DG U . . .
H50R H 0.4286 0.5049 0.5893 0.183 Uiso 1 1 calc R U . . .
H50Q H 0.4720 0.5190 0.5432 0.183 Uiso 1 1 calc R U . . .
C509 C 0.4589(15) 0.5714(7) 0.5921(11) 0.158(7) Uani 1 1 d DG U . . .
H50T H 0.4707 0.5937 0.5667 0.190 Uiso 1 1 calc R U . . .
H50S H 0.4168 0.5834 0.6081 0.190 Uiso 1 1 calc R U . . .
C510 C 0.5258(16) 0.5657(10) 0.6330(11) 0.172(9) Uani 1 1 d DG U . . .
H51B H 0.5395 0.5944 0.6499 0.259 Uiso 1 1 calc R U . . .
H51A H 0.5142 0.5442 0.6589 0.259 Uiso 1 1 calc R U . . .
H51C H 0.5681 0.5545 0.6174 0.259 Uiso 1 1 calc R U . . .
C604 C 0.3435(11) 0.7084(9) 0.8262(8) 0.209(11) Uani 1 1 d DG U . . .
H60B H 0.3560 0.7220 0.8607 0.313 Uiso 1 1 calc R U . . .
H60A H 0.3462 0.6758 0.8295 0.313 Uiso 1 1 calc R U . . .
H60C H 0.3797 0.7186 0.8045 0.313 Uiso 1 1 calc R U . . .
C601 C 0.1608(8) 0.7165(7) 0.7236(6) 0.104(5) Uani 1 1 d DG U . . .
H60D H 0.1606 0.7489 0.7162 0.125 Uiso 1 1 calc R U . . .
H60E H 0.1263 0.7113 0.7488 0.125 Uiso 1 1 calc R U . . .
C602 C 0.2403(8) 0.7030(6) 0.7488(5) 0.121(5) Uani 1 1 d DG U . . .
H60F H 0.2429 0.6700 0.7512 0.145 Uiso 1 1 calc R U . . .
H60G H 0.2763 0.7127 0.7262 0.145 Uiso 1 1 calc R U . . .
C603 C 0.2641(11) 0.7219(7) 0.8011(6) 0.142(6) Uani 1 1 d DG U . . .
H60H H 0.2282 0.7122 0.8237 0.171 Uiso 1 1 calc R U . . .
H60I H 0.2616 0.7549 0.7987 0.171 Uiso 1 1 calc R U . . .
C605 C 0.0253(13) 0.7003(8) 0.6567(8) 0.105(7) Uani 1 1 d . U . . .
H60J H 0.0081 0.6978 0.6907 0.126 Uiso 1 1 calc R U . . .
H60K H 0.0164 0.7314 0.6441 0.126 Uiso 1 1 calc R U . . .
C606 C -0.0199(17) 0.6682(11) 0.6178(11) 0.144(10) Uani 1 1 d . U . . .
H60L H -0.0165 0.6377 0.6328 0.173 Uiso 1 1 calc R U . . .
H60M H 0.0027 0.6674 0.5857 0.173 Uiso 1 1 calc R U . . .
C607 C -0.107(2) 0.6822(14) 0.6029(14) 0.196(15) Uani 1 1 d . U . . .
H60O H -0.1341 0.6606 0.5779 0.294 Uiso 1 1 calc R U . . .
H60P H -0.1304 0.6823 0.6344 0.294 Uiso 1 1 calc R U . . .
H60N H -0.1113 0.7120 0.5873 0.294 Uiso 1 1 calc R U . . .
C608 C 0.1311(16) 0.6295(7) 0.6821(8) 0.116(7) Uani 1 1 d . U . . .
H60Q H 0.1064 0.6121 0.6515 0.139 Uiso 1 1 calc R U . . .
H60R H 0.1853 0.6211 0.6887 0.139 Uiso 1 1 calc R U . . .
C609 C 0.0956(18) 0.6145(8) 0.7304(10) 0.131(8) Uani 1 1 d . U . . .
H60S H 0.0414 0.6228 0.7252 0.158 Uiso 1 1 calc R U . . .
H60T H 0.1219 0.6295 0.7623 0.158 Uiso 1 1 calc R U . . .
C610 C 0.105(3) 0.5621(11) 0.7360(14) 0.219(17) Uani 1 1 d . U . . .
H61B H 0.0830 0.5520 0.7660 0.329 Uiso 1 1 calc R U . . .
H61A H 0.0783 0.5476 0.7044 0.329 Uiso 1 1 calc R U . . .
H61C H 0.1586 0.5543 0.7413 0.329 Uiso 1 1 calc R U . . .
C704 C 0.4057(12) 0.9422(11) 0.7367(10) 0.240(12) Uani 1 1 d DG U . . .
H70B H 0.4208 0.9456 0.7744 0.360 Uiso 1 1 calc R U . . .
H70C H 0.4319 0.9165 0.7248 0.360 Uiso 1 1 calc R U . . .
H70A H 0.4194 0.9693 0.7193 0.360 Uiso 1 1 calc R U . . .
C701 C 0.2079(9) 0.9225(9) 0.6543(8) 0.145(7) Uani 1 1 d DG U . . .
H70E H 0.1823 0.9469 0.6703 0.174 Uiso 1 1 calc R U . . .
H70D H 0.1952 0.8941 0.6701 0.174 Uiso 1 1 calc R U . . .
C702 C 0.2928(9) 0.9297(9) 0.6675(5) 0.156(7) Uani 1 1 d DG U . . .
H70G H 0.3186 0.9039 0.6545 0.187 Uiso 1 1 calc R U . . .
H70F H 0.3061 0.9567 0.6490 0.187 Uiso 1 1 calc R U . . .
C703 C 0.3209(11) 0.9351(9) 0.7236(6) 0.176(8) Uani 1 1 d DG U . . .
H70I H 0.3076 0.9081 0.7420 0.211 Uiso 1 1 calc R U . . .
H70H H 0.2951 0.9609 0.7365 0.211 Uiso 1 1 calc R U . . .
C705 C 0.0666(17) 0.9173(9) 0.5839(11) 0.144(11) Uani 1 1 d . . . . .
H70J H 0.0424 0.9241 0.5477 0.172 Uiso 1 1 calc R U . . .
H70K H 0.0541 0.8860 0.5909 0.172 Uiso 1 1 calc R U . . .
C706 C 0.030(2) 0.9471(14) 0.6200(14) 0.202(18) Uani 1 1 d . . . . .
H70M H 0.0276 0.9781 0.6067 0.242 Uiso 1 1 calc R U . . .
H70L H 0.0616 0.9471 0.6550 0.242 Uiso 1 1 calc R U . . .
C707 C -0.059(2) 0.9300(18) 0.6250(17) 0.26(3) Uani 1 1 d . . . . .
H70O H -0.0803 0.9500 0.6485 0.392 Uiso 1 1 calc R U . . .
H70N H -0.0912 0.9306 0.5905 0.392 Uiso 1 1 calc R U . . .
H70P H -0.0571 0.8995 0.6389 0.392 Uiso 1 1 calc R U . . .
C708 C 0.1838(18) 0.9753(8) 0.5634(11) 0.133(9) Uani 1 1 d . . . . .
H70Q H 0.1749 0.9966 0.5908 0.159 Uiso 0.64(2) 1 calc R U P A 1
H70R H 0.2377 0.9783 0.5600 0.159 Uiso 0.64(2) 1 calc R U P A 1
H70S H 0.2344 0.9845 0.5817 0.159 Uiso 0.36(2) 1 calc R U P A 2
H70T H 0.1897 0.9703 0.5268 0.159 Uiso 0.36(2) 1 calc R U P A 2
C709 C 0.140(3) 0.9905(16) 0.515(2) 0.146(14) Uani 0.64(2) 1 d . U P A 1
H70V H 0.0870 0.9959 0.5204 0.175 Uiso 0.64(2) 1 calc R U P A 1
H70U H 0.1388 0.9670 0.4886 0.175 Uiso 0.64(2) 1 calc R U P A 1
C710 C 0.173(4) 1.0345(19) 0.496(2) 0.187(19) Uani 0.64(2) 1 d . U P A 1
H71B H 0.1415 1.0439 0.4630 0.280 Uiso 0.64(2) 1 calc R U P A 1
H71A H 0.1730 1.0580 0.5219 0.280 Uiso 0.64(2) 1 calc R U P A 1
H71C H 0.2247 1.0291 0.4901 0.280 Uiso 0.64(2) 1 calc R U P A 1
C711 C 0.138(5) 1.017(3) 0.561(3) 0.147(14) Uani 0.36(2) 1 d . U P A 2
H71E H 0.0843 1.0073 0.5567 0.176 Uiso 0.36(2) 1 calc R U P A 2
H71D H 0.1493 1.0302 0.5967 0.176 Uiso 0.36(2) 1 calc R U P A 2
C712 C 0.138(7) 1.056(3) 0.525(4) 0.18(2) Uani 0.36(2) 1 d . U P A 2
H71G H 0.1017 1.0786 0.5331 0.273 Uiso 0.36(2) 1 calc R U P A 2
H71F H 0.1885 1.0690 0.5298 0.273 Uiso 0.36(2) 1 calc R U P A 2
H71H H 0.1227 1.0458 0.4893 0.273 Uiso 0.36(2) 1 calc R U P A 2
C801 C 0.5777(14) 0.8975(6) 0.4009(10) 0.121(6) Uani 1 1 d . U . . .
H80A H 0.6040 0.8693 0.4124 0.146 Uiso 1 1 calc R U . . .
H80B H 0.5505 0.8929 0.3649 0.146 Uiso 1 1 calc R U . . .
C802 C 0.6369(13) 0.9336(7) 0.3999(11) 0.136(6) Uani 1 1 d DG U . . .
H80C H 0.6612 0.9407 0.4360 0.163 Uiso 1 1 calc R U . . .
H80D H 0.6119 0.9611 0.3843 0.163 Uiso 1 1 calc R U . . .
C803 C 0.6977(14) 0.9191(8) 0.3687(9) 0.152(7) Uani 1 1 d DG U . . .
H80E H 0.6729 0.9086 0.3339 0.182 Uiso 1 1 calc R U . . .
H80F H 0.7296 0.9451 0.3636 0.182 Uiso 1 1 calc R U . . .
C804 C 0.7479(16) 0.8818(10) 0.3960(14) 0.208(11) Uani 1 1 d DG U . . .
H80G H 0.7859 0.8735 0.3748 0.313 Uiso 1 1 calc R U . . .
H80I H 0.7734 0.8923 0.4301 0.313 Uiso 1 1 calc R U . . .
H80H H 0.7166 0.8557 0.4005 0.313 Uiso 1 1 calc R U . . .
C805 C 0.4664(15) 0.9611(6) 0.4205(10) 0.110(8) Uani 1 1 d . . . . .
H80J H 0.4306 0.9703 0.4435 0.132 Uiso 1 1 calc R U . . .
H80K H 0.5068 0.9839 0.4234 0.132 Uiso 1 1 calc R U . . .
C806 C 0.424(2) 0.9597(7) 0.3640(12) 0.147(12) Uani 1 1 d . . . . .
H80L H 0.4591 0.9481 0.3415 0.176 Uiso 1 1 calc R U . . .
H80M H 0.3816 0.9384 0.3618 0.176 Uiso 1 1 calc R U . . .
C807 C 0.394(2) 1.0040(9) 0.3431(13) 0.198(18) Uani 1 1 d . . . . .
H80N H 0.3679 1.0004 0.3071 0.297 Uiso 1 1 calc R U . . .
H80O H 0.3581 1.0154 0.3644 0.297 Uiso 1 1 calc R U . . .
H80P H 0.4358 1.0252 0.3441 0.297 Uiso 1 1 calc R U . . .
C808 C 0.5633(14) 0.9206(8) 0.5053(8) 0.109(8) Uani 1 1 d . . . . .
H80Q H 0.5924 0.9483 0.5026 0.131 Uiso 1 1 calc R U . . .
H80R H 0.5287 0.9263 0.5303 0.131 Uiso 1 1 calc R U . . .
C809 C 0.6176(14) 0.8841(9) 0.5268(10) 0.126(9) Uani 1 1 d . . . . .
H80S H 0.6510 0.8778 0.5012 0.152 Uiso 1 1 calc R U . . .
H80T H 0.5881 0.8567 0.5304 0.152 Uiso 1 1 calc R U . . .
C810 C 0.670(2) 0.8945(13) 0.5819(10) 0.194(17) Uani 1 1 d . . . . .
H81A H 0.7029 0.8689 0.5925 0.292 Uiso 1 1 calc R U . . .
H81B H 0.7006 0.9210 0.5788 0.292 Uiso 1 1 calc R U . . .
H81C H 0.6376 0.8999 0.6081 0.292 Uiso 1 1 calc R U . . .
C901 C 0.6228(7) 0.6942(5) 0.3459(5) 0.079(4) Uani 1 1 d DG U . . .
H90B H 0.6508 0.6845 0.3182 0.095 Uiso 1 1 calc R U . . .
H90A H 0.6230 0.7272 0.3466 0.095 Uiso 1 1 calc R U . . .
C902 C 0.6634(6) 0.6768(5) 0.3979(5) 0.088(4) Uani 1 1 d DG U . . .
H90D H 0.6335 0.6847 0.4251 0.105 Uiso 1 1 calc R U . . .
H90C H 0.6659 0.6438 0.3963 0.105 Uiso 1 1 calc R U . . .
C903 C 0.7406(6) 0.6944(6) 0.4129(6) 0.109(5) Uani 1 1 d DG U . . .
H90F H 0.7381 0.7274 0.4145 0.131 Uiso 1 1 calc R U . . .
H90E H 0.7705 0.6865 0.3857 0.131 Uiso 1 1 calc R U . . .
C904 C 0.7813(9) 0.6771(8) 0.4649(7) 0.183(10) Uani 1 1 d DG U . . .
H90H H 0.8322 0.6901 0.4725 0.275 Uiso 1 1 calc R U . . .
H90G H 0.7529 0.6855 0.4923 0.275 Uiso 1 1 calc R U . . .
H90I H 0.7853 0.6445 0.4635 0.275 Uiso 1 1 calc R U . . .
C905 C 0.4940(10) 0.6967(6) 0.2643(7) 0.079(5) Uani 1 1 d . . . . .
H90J H 0.4923 0.7297 0.2659 0.095 Uiso 1 1 calc R U . . .
H90K H 0.5310 0.6884 0.2419 0.095 Uiso 1 1 calc R U . . .
C906 C 0.4148(16) 0.6790(11) 0.2395(9) 0.145(11) Uani 1 1 d . . . . .
H90L H 0.3784 0.6847 0.2632 0.174 Uiso 1 1 calc R U . . .
H90M H 0.4174 0.6463 0.2342 0.174 Uiso 1 1 calc R U . . .
C907 C 0.3872(15) 0.7023(13) 0.1865(9) 0.172(15) Uani 1 1 d . . . . .
H90N H 0.3372 0.6908 0.1712 0.257 Uiso 1 1 calc R U . . .
H90O H 0.3841 0.7346 0.1918 0.257 Uiso 1 1 calc R U . . .
H90P H 0.4231 0.6962 0.1629 0.257 Uiso 1 1 calc R U . . .
C908 C 0.5359(12) 0.6140(6) 0.3221(8) 0.093(6) Uani 1 1 d . . . . .
H90Q H 0.5514 0.6008 0.3571 0.112 Uiso 1 1 calc R U . . .
H90R H 0.4852 0.6019 0.3078 0.112 Uiso 1 1 calc R U . . .
C909 C 0.5908(14) 0.5979(7) 0.2878(10) 0.114(8) Uani 1 1 d . . . . .
H90S H 0.6430 0.6067 0.3033 0.136 Uiso 1 1 calc R U . . .
H90T H 0.5783 0.6118 0.2530 0.136 Uiso 1 1 calc R U . . .
C910 C 0.586(2) 0.5442(9) 0.2823(12) 0.179(15) Uani 1 1 d . . . . .
H91B H 0.6210 0.5338 0.2601 0.269 Uiso 1 1 calc R U . . .
H91C H 0.5986 0.5305 0.3168 0.269 Uiso 1 1 calc R U . . .
H91A H 0.5339 0.5356 0.2666 0.269 Uiso 1 1 calc R U . . .

loop_
_atom_site_aniso_label
_atom_site_aniso_U_11
_atom_site_aniso_U_22
_atom_site_aniso_U_33
_atom_site_aniso_U_23
_atom_site_aniso_U_13
_atom_site_aniso_U_12
Au1 0.0614(4) 0.0848(4) 0.0560(4) 0.0085(3) 0.0124(3) -0.0108(3)
Au2 0.0587(3) 0.0584(3) 0.0494(3) -0.0020(2) 0.0208(3) -0.0021(3)
Au3 0.0625(4) 0.0613(3) 0.0632(4) -0.0006(3) 0.0200(3) -0.0097(3)
Au4 0.0935(5) 0.0670(4) 0.0580(4) 0.0126(3) 0.0226(3) 0.0047(3)
Au5 0.0622(4) 0.0551(3) 0.0674(4) 0.0097(3) 0.0287(3) 0.0025(3)
Au6 0.0803(4) 0.0693(4) 0.0520(4) 0.0011(3) 0.0344(3) -0.0037(3)
Au7 0.0755(4) 0.0604(3) 0.0620(4) -0.0085(3) 0.0252(3) 0.0043(3)
Au8 0.0878(5) 0.0507(3) 0.0664(4) -0.0024(3) 0.0329(3) -0.0144(3)
Au9 0.0656(3) 0.0551(3) 0.0529(3) -0.0003(2) 0.0327(3) -0.0035(3)
Au10 0.0572(3) 0.0514(3) 0.0488(3) 0.0018(2) 0.0254(2) -0.0034(2)
Au11 0.0635(3) 0.0499(3) 0.0474(3) -0.0003(2) 0.0254(3) -0.0052(2)
Au12 0.0693(4) 0.0520(3) 0.0535(3) -0.0013(2) 0.0248(3) -0.0014(3)
Au13 0.0563(3) 0.0569(3) 0.0494(3) 0.0052(2) 0.0247(2) -0.0005(2)
Ga1 0.0594(9) 0.0542(9) 0.0439(9) 0.0032(7) 0.0204(7) -0.0008(7)
Ga2 0.0719(11) 0.0560(10) 0.0754(12) -0.0004(9) 0.0388(10) 0.0025(8)
Ga3 0.0726(11) 0.0622(10) 0.0619(11) 0.0118(8) 0.0304(9) 0.0015(9)
Ga4 0.0725(12) 0.0764(12) 0.0531(10) -0.0066(9) 0.0262(9) -0.0028(9)
Ga5 0.1030(16) 0.0520(10) 0.0816(14) -0.0052(9) 0.0316(12) -0.0053(10)
Ga6 0.0761(12) 0.0594(10) 0.0684(12) -0.0005(8) 0.0386(10) -0.0123(9)
Cl11 0.072(2) 0.089(3) 0.0459(19) 0.0028(17) 0.0126(16) 0.0018(19)
Cl21 0.083(3) 0.108(3) 0.121(4) 0.044(3) 0.053(3) 0.035(3)
Cl22 0.124(4) 0.094(3) 0.121(4) -0.040(3) 0.068(3) -0.029(3)
Cl31 0.127(4) 0.111(4) 0.080(3) 0.028(3) 0.009(3) -0.005(3)
Cl32 0.082(3) 0.069(2) 0.099(3) 0.007(2) 0.052(2) -0.0058(19)
Cl41 0.115(4) 0.111(4) 0.063(3) -0.010(2) 0.007(2) -0.010(3)
Cl42 0.109(3) 0.115(4) 0.084(3) -0.019(3) 0.060(3) 0.002(3)
Cl51 0.113(4) 0.073(3) 0.108(4) -0.031(2) 0.042(3) -0.023(2)
Cl52 0.190(7) 0.072(3) 0.111(4) 0.026(3) 0.032(4) 0.014(3)
Cl61 0.121(4) 0.076(2) 0.079(3) 0.001(2) 0.064(3) -0.015(2)
Cl62 0.076(3) 0.080(3) 0.124(4) -0.015(3) 0.029(3) -0.014(2)
P1 0.070(3) 0.105(4) 0.081(3) 0.016(3) 0.002(2) -0.012(2)
P2 0.059(2) 0.077(3) 0.068(3) -0.004(2) 0.0205(19) 0.0055(18)
P3 0.081(3) 0.090(3) 0.084(3) 0.001(2) 0.007(2) -0.024(2)
P4 0.102(4) 0.110(4) 0.078(3) 0.039(3) 0.025(3) 0.023(3)
P5 0.079(3) 0.059(2) 0.103(3) 0.023(2) 0.043(3) 0.011(2)
P6 0.123(4) 0.089(3) 0.060(3) 0.001(2) 0.052(3) -0.006(3)
P7 0.129(4) 0.068(3) 0.094(4) -0.017(2) 0.046(3) 0.012(3)
P8 0.123(4) 0.062(2) 0.102(4) -0.013(2) 0.059(3) -0.028(3)
P9 0.076(2) 0.068(2) 0.072(3) 0.0015(19) 0.049(2) -0.0025(19)
C104 0.219(16) 0.230(16) 0.220(16) -0.002(14) 0.016(14) 0.000(14)
C101 0.136(9) 0.138(9) 0.131(9) 0.006(7) 0.025(7) -0.005(7)
C102 0.142(8) 0.144(8) 0.137(8) 0.010(7) 0.024(7) -0.005(7)
C103 0.154(9) 0.157(9) 0.152(9) 0.010(7) 0.026(7) -0.002(7)
C105 0.118(15) 0.30(3) 0.112(15) -0.007(17) 0.044(13) 0.037(18)
C106 0.132(15) 0.31(3) 0.123(15) -0.005(17) 0.043(13) 0.034(18)
C107 0.16(2) 0.33(3) 0.140(19) 0.01(2) 0.054(17) 0.02(2)
C110 0.21(2) 0.24(2) 0.17(2) 0.006(17) 0.056(17) 0.009(17)
C108 0.198(16) 0.200(16) 0.212(16) 0.006(9) 0.033(10) -0.008(9)
C109 0.182(15) 0.182(15) 0.199(15) 0.003(9) 0.028(9) -0.003(9)
C204 0.108(10) 0.24(2) 0.23(2) -0.037(18) 0.047(11) 0.008(11)
C201 0.075(8) 0.128(13) 0.138(13) -0.040(11) 0.051(9) 0.003(8)
C202 0.077(8) 0.147(12) 0.154(13) -0.036(10) 0.048(8) 0.002(8)
C203 0.087(8) 0.174(14) 0.170(14) -0.037(11) 0.055(9) 0.006(9)
C205 0.062(10) 0.101(14) 0.091(13) 0.002(10) 0.008(9) 0.006(9)
C206 0.114(17) 0.109(17) 0.115(18) 0.033(14) 0.012(14) 0.024(13)
C207 0.36(7) 0.12(2) 0.24(4) 0.08(3) 0.10(4) -0.03(3)
C208 0.059(9) 0.086(11) 0.064(10) -0.010(8) 0.015(7) -0.004(8)
C209 0.078(12) 0.111(15) 0.081(13) -0.004(11) 0.026(10) -0.015(10)
C210 0.103(16) 0.098(15) 0.120(18) -0.008(13) 0.032(13) -0.029(12)
C301 0.169(17) 0.137(15) 0.155(17) -0.001(12) 0.027(14) -0.094(14)
C302 0.168(16) 0.143(15) 0.164(16) 0.009(11) 0.030(13) -0.092(13)
C303 0.170(16) 0.151(15) 0.168(17) 0.018(12) 0.041(14) -0.090(14)
C304 0.20(2) 0.20(2) 0.21(2) 0.012(18) 0.04(2) -0.084(19)
C305 0.17(2) 0.18(2) 0.107(15) 0.001(14) -0.005(14) 0.008(16)
C306 0.17(2) 0.19(2) 0.102(15) -0.002(13) 0.000(13) 0.015(15)
C307 0.17(2) 0.22(2) 0.107(17) -0.004(16) -0.019(16) 0.039(18)
C308 0.128(15) 0.142(15) 0.110(14) -0.023(12) 0.015(12) -0.040(13)
C309 0.158(18) 0.178(19) 0.145(17) -0.001(15) 0.039(15) -0.039(15)
C310 0.23(3) 0.29(3) 0.12(2) -0.04(2) 0.03(2) -0.04(3)
C401 0.129(12) 0.140(13) 0.088(10) 0.001(10) 0.011(10) 0.005(10)
C402 0.138(11) 0.149(11) 0.103(9) -0.002(9) 0.023(9) 0.003(9)
C403 0.153(9) 0.159(9) 0.129(9) 0.002(8) 0.027(7) 0.002(8)
C404 0.214(16) 0.219(16) 0.207(16) 0.001(14) 0.020(14) -0.002(14)
C405 0.166(14) 0.161(14) 0.165(14) -0.001(9) 0.029(9) 0.006(9)
C406 0.202(18) 0.202(18) 0.203(18) 0.003(10) 0.038(10) 0.004(10)
C407 0.24(3) 0.24(3) 0.24(3) 0.008(18) 0.049(18) 0.040(18)
C408 0.16(3) 0.13(2) 0.12(2) 0.038(17) 0.047(18) -0.004(19)
C409 0.29(8) 0.12(4) 0.11(4) 0.03(3) 0.00(4) -0.01(4)
C410 0.18(5) 0.21(6) 0.23(6) 0.09(4) 0.14(5) 0.06(4)
C411 0.092(18) 0.093(18) 0.089(18) 0.009(10) 0.019(10) 0.002(10)
C412 0.17(5) 0.20(6) 0.22(6) 0.10(4) 0.15(5) 0.06(4)
C504 0.24(2) 0.21(2) 0.25(2) -0.047(17) 0.023(17) 0.002(17)
C501 0.154(16) 0.085(11) 0.163(18) -0.004(11) 0.076(13) -0.007(12)
C502 0.166(16) 0.103(11) 0.175(18) -0.007(11) 0.065(13) -0.012(12)
C503 0.189(17) 0.128(12) 0.189(18) -0.025(11) 0.058(13) -0.004(13)
C505 0.126(11) 0.093(9) 0.144(11) 0.039(9) 0.071(9) 0.001(8)
C506 0.135(11) 0.088(9) 0.153(11) 0.045(8) 0.070(9) 0.000(8)
C507 0.200(17) 0.092(12) 0.209(17) 0.068(13) 0.056(15) -0.001(13)
C508 0.151(10) 0.149(10) 0.155(10) 0.009(7) 0.022(7) 0.010(7)
C509 0.153(10) 0.159(9) 0.161(10) 0.000(7) 0.021(7) 0.009(7)
C510 0.163(12) 0.172(14) 0.176(13) -0.002(11) 0.011(10) 0.011(11)
C604 0.22(2) 0.21(2) 0.18(2) -0.020(18) -0.003(19) 0.042(19)
C601 0.131(13) 0.114(12) 0.082(10) 0.005(9) 0.056(10) 0.034(10)
C602 0.146(13) 0.132(11) 0.093(10) 0.001(9) 0.044(10) 0.038(10)
C603 0.164(14) 0.151(13) 0.113(12) -0.007(11) 0.027(11) 0.043(12)
C605 0.111(13) 0.128(14) 0.085(12) 0.003(11) 0.042(10) -0.021(11)
C606 0.146(17) 0.168(17) 0.132(16) -0.006(14) 0.065(14) -0.021(14)
C607 0.15(2) 0.28(3) 0.18(3) 0.00(2) 0.07(2) -0.03(2)
C608 0.160(16) 0.115(13) 0.090(12) 0.007(10) 0.075(12) -0.014(12)
C609 0.181(17) 0.120(14) 0.112(14) 0.017(12) 0.079(13) -0.013(13)
C610 0.34(4) 0.16(2) 0.18(3) 0.07(2) 0.13(3) -0.03(3)
C704 0.24(2) 0.26(2) 0.21(2) -0.06(2) 0.02(2) -0.01(2)
C701 0.163(17) 0.152(15) 0.126(14) -0.075(12) 0.043(14) -0.005(15)
C702 0.168(16) 0.167(15) 0.135(14) -0.071(12) 0.035(14) -0.014(14)
C703 0.182(17) 0.194(16) 0.153(15) -0.067(13) 0.030(15) -0.018(16)
C705 0.16(3) 0.14(2) 0.14(2) -0.018(17) 0.055(19) 0.06(2)
C706 0.21(4) 0.24(4) 0.17(3) -0.04(3) 0.08(3) 0.07(3)
C707 0.15(4) 0.43(8) 0.20(4) -0.07(5) 0.04(3) 0.08(4)
C708 0.18(3) 0.086(15) 0.15(2) -0.013(15) 0.06(2) 0.017(16)
C709 0.151(18) 0.147(18) 0.141(18) -0.008(13) 0.027(14) 0.016(14)
C710 0.22(3) 0.17(3) 0.18(3) 0.03(2) 0.04(2) 0.05(2)
C711 0.151(19) 0.148(19) 0.142(19) -0.006(14) 0.026(14) 0.015(14)
C712 0.21(3) 0.17(3) 0.17(3) 0.03(2) 0.04(3) 0.06(3)
C801 0.155(14) 0.067(9) 0.173(15) -0.030(10) 0.112(13) -0.050(9)
C802 0.164(14) 0.089(9) 0.185(15) -0.029(10) 0.115(12) -0.047(9)
C803 0.174(15) 0.108(11) 0.201(16) -0.030(11) 0.111(13) -0.043(11)
C804 0.22(2) 0.18(2) 0.25(2) -0.021(19) 0.10(2) -0.037(18)
C805 0.15(2) 0.059(11) 0.14(2) 0.005(12) 0.064(17) -0.015(11)
C806 0.24(3) 0.072(14) 0.16(3) 0.038(15) 0.10(2) 0.026(17)
C807 0.32(5) 0.098(19) 0.18(3) 0.06(2) 0.05(3) 0.04(3)
C808 0.132(19) 0.116(17) 0.100(15) -0.044(13) 0.074(14) -0.053(15)
C809 0.110(18) 0.14(2) 0.14(2) -0.053(18) 0.062(16) -0.011(16)
C810 0.20(3) 0.31(5) 0.089(19) -0.08(2) 0.06(2) -0.06(3)
C901 0.072(8) 0.083(9) 0.090(9) 0.001(7) 0.035(7) -0.002(7)
C902 0.080(7) 0.092(8) 0.097(8) -0.001(7) 0.031(7) 0.003(7)
C903 0.102(7) 0.113(8) 0.114(8) -0.002(7) 0.021(7) 0.008(7)
C904 0.176(15) 0.186(15) 0.188(15) -0.003(13) 0.026(13) 0.002(13)
C905 0.093(12) 0.084(11) 0.070(11) -0.010(9) 0.039(9) -0.010(9)
C906 0.13(2) 0.23(3) 0.085(16) -0.012(18) 0.048(15) -0.04(2)
C907 0.11(2) 0.34(5) 0.067(15) 0.03(2) 0.032(13) 0.00(2)
C908 0.126(16) 0.070(10) 0.106(14) -0.026(10) 0.080(13) -0.008(10)
C909 0.128(18) 0.086(13) 0.15(2) -0.018(13) 0.088(16) 0.008(12)
C910 0.24(4) 0.15(2) 0.19(3) -0.04(2) 0.13(3) 0.06(2)

loop_
_atom_type_symbol
_atom_type_description
_atom_type_scat_dispersion_real
_atom_type_scat_dispersion_imag
_atom_type_scat_source
C C 0.0181 0.0091 'International Tables Vol C Tables 4.2.6.8 and 6.1.1.4'
H H 0.0000 0.0000 'International Tables Vol C Tables 4.2.6.8 and 6.1.1.4'
Au Au -4.4197 7.2980 'International Tables Vol C Tables 4.2.6.8 and 6.1.1.4'
Cl Cl 0.3639 0.7018 'International Tables Vol C Tables 4.2.6.8 and 6.1.1.4'
Ga Ga -1.2846 0.7763 'International Tables Vol C Tables 4.2.6.8 and 6.1.1.4'
P P 0.2955 0.4335 'International Tables Vol C Tables 4.2.6.8 and 6.1.1.4'

loop_
_exptl_crystal_face_index_h
_exptl_crystal_face_index_k
_exptl_crystal_face_index_l
_exptl_crystal_face_perp_dist
0 -1 0 0.0346
0 2 -1 0.0202
1 0 2 0.0568
-1 0 1 0.0074
1 0 -1 0.0156
-1 1 -2 0.0458

loop_
_geom_angle_atom_site_label_1
_geom_angle_atom_site_label_2
_geom_angle_atom_site_label_3
_geom_angle
_geom_angle_site_symmetry_1
_geom_angle_site_symmetry_3
_geom_angle_publ_flag
Au2 Au1 Au6 58.97(2) . . ?
Au2 Au1 Au12 62.01(2) . . ?
Au2 Au1 Au13 62.33(2) . . ?
Au2 Au1 Ga4 51.88(4) . . ?
Au12 Au1 Au6 120.96(3) . . ?
Au12 Au1 Ga4 92.47(4) . . ?
Au13 Au1 Au6 52.997(19) . . ?
Au13 Au1 Au12 97.94(3) . . ?
Au13 Au1 Ga4 96.08(4) . . ?
Ga4 Au1 Au6 51.23(4) . . ?
P1 Au1 Au2 175.16(13) . . ?
P1 Au1 Au6 125.79(13) . . ?
P1 Au1 Au12 113.25(13) . . ?
P1 Au1 Au13 120.66(15) . . ?
P1 Au1 Ga4 129.35(15) . . ?
Au1 Au2 Au6 69.94(2) . . ?
Au1 Au2 Au7 81.03(3) . . ?
Au1 Au2 Au12 64.93(2) . . ?
Au1 Au2 Au13 64.03(2) . . ?
Au6 Au2 Au12 134.85(3) . . ?
Au7 Au2 Au6 118.70(3) . . ?
Au7 Au2 Au12 55.81(2) . . ?
Au7 Au2 Au13 144.48(3) . . ?
Au13 Au2 Au6 56.388(19) . . ?
Au13 Au2 Au12 100.67(2) . . ?
Ga1 Au2 Au1 76.63(4) . . ?
Ga1 Au2 Au6 112.13(4) . . ?
Ga1 Au2 Au7 111.69(4) . . ?
Ga1 Au2 Au12 56.16(4) . . ?
Ga1 Au2 Au13 56.03(4) . . ?
Ga4 Au2 Au1 74.19(5) . . ?
Ga4 Au2 Au6 59.59(5) . . ?
Ga4 Au2 Au7 61.02(5) . . ?
Ga4 Au2 Au12 107.58(5) . . ?
Ga4 Au2 Au13 111.59(5) . . ?
Ga4 Au2 Ga1 150.69(6) . . ?
P2 Au2 Au1 175.21(11) . . ?
P2 Au2 Au6 107.81(11) . . ?
P2 Au2 Au7 103.71(11) . . ?
P2 Au2 Au12 117.07(11) . . ?
P2 Au2 Au13 111.18(11) . . ?
P2 Au2 Ga1 100.74(11) . . ?
P2 Au2 Ga4 108.56(11) . . ?
Au10 Au3 Au5 60.30(2) . . ?
Au10 Au3 Au13 60.46(2) . . ?
Au13 Au3 Au5 61.33(2) . . ?
P3 Au3 Au5 133.14(14) . . ?
P3 Au3 Au10 140.48(13) . . ?
P3 Au3 Au13 156.26(15) . . ?
Au11 Au4 Au8 60.63(2) . . ?
Au12 Au4 Au8 61.79(2) . . ?
Au12 Au4 Au11 60.88(2) . . ?
P4 Au4 Au8 139.25(16) . . ?
P4 Au4 Au11 136.03(16) . . ?
P4 Au4 Au12 154.70(15) . . ?
Au3 Au5 Au13 58.85(2) . . ?
Au10 Au5 Au3 59.33(2) . . ?
Au10 Au5 Au13 59.303(19) . . ?
Ga2 Au5 Au3 88.28(5) . . ?
Ga2 Au5 Au10 52.92(4) . . ?
Ga2 Au5 Au13 112.14(4) . . ?
Ga2 Au5 Ga3 160.82(6) . . ?
Ga3 Au5 Au3 91.35(5) . . ?
Ga3 Au5 Au10 111.16(4) . . ?
Ga3 Au5 Au13 52.54(4) . . ?
P5 Au5 Au3 132.83(14) . . ?
P5 Au5 Au10 150.39(11) . . ?
P5 Au5 Au13 148.99(11) . . ?
P5 Au5 Ga2 97.81(11) . . ?
P5 Au5 Ga3 96.48(12) . . ?
Au2 Au6 Au1 51.09(2) . . ?
Au13 Au6 Au1 59.02(2) . . ?
Au13 Au6 Au2 61.74(2) . . ?
Ga3 Au6 Au1 97.00(4) . . ?
Ga3 Au6 Au2 115.92(4) . . ?
Ga3 Au6 Au13 54.48(4) . . ?
Ga4 Au6 Au1 63.54(4) . . ?
Ga4 Au6 Au2 54.06(4) . . ?
Ga4 Au6 Au13 111.45(4) . . ?
Ga4 Au6 Ga3 160.48(6) . . ?
P6 Au6 Au1 143.38(14) . . ?
P6 Au6 Au2 141.81(14) . . ?
P6 Au6 Au13 151.51(13) . . ?
P6 Au6 Ga3 98.65(13) . . ?
P6 Au6 Ga4 96.88(13) . . ?
Au12 Au7 Au2 62.71(2) . . ?
Au12 Au7 Ga4 107.45(4) . . ?
Au12 Au7 Ga5 54.57(4) . . ?
Ga4 Au7 Au2 53.90(4) . . ?
Ga5 Au7 Au2 116.88(5) . . ?
Ga5 Au7 Ga4 152.45(7) . . ?
P7 Au7 Au2 138.31(15) . . ?
P7 Au7 Au12 156.17(14) . . ?
P7 Au7 Ga4 96.23(14) . . ?
P7 Au7 Ga5 102.42(15) . . ?
Au4 Au8 Au11 59.54(2) . . ?
Au4 Au8 Au12 58.74(2) . . ?
Au4 Au8 Ga5 81.59(5) . . ?
Au4 Au8 Ga6 89.23(5) . . ?
Au11 Au8 Au12 59.50(2) . . ?
Au11 Au8 Ga5 110.78(5) . . ?
Au12 Au8 Ga5 51.37(4) . . ?
Ga6 Au8 Au11 52.48(4) . . ?
Ga6 Au8 Au12 111.82(4) . . ?
Ga6 Au8 Ga5 163.19(6) . . ?
P8 Au8 Au4 133.60(16) . . ?
P8 Au8 Au11 151.76(14) . . ?
P8 Au8 Au12 147.05(12) . . ?
P8 Au8 Ga5 96.84(13) . . ?
P8 Au8 Ga6 99.68(13) . . ?
Au10 Au9 Au11 60.090(19) . . ?
Au10 Au9 Ga2 53.62(4) . . ?
Au10 Au9 Ga6 112.16(4) . . ?
Au11 Au9 Ga2 112.86(4) . . ?
Au11 Au9 Ga6 53.31(4) . . ?
Ga6 Au9 Ga2 155.35(6) . . ?
P9 Au9 Au10 150.12(11) . . ?
P9 Au9 Au11 146.58(10) . . ?
P9 Au9 Ga2 100.17(11) . . ?
P9 Au9 Ga6 97.36(11) . . ?
Au3 Au10 Au5 60.37(2) . . ?
Au3 Au10 Au13 59.79(2) . . ?
Au9 Au10 Au3 137.93(3) . . ?
Au9 Au10 Au5 126.11(3) . . ?
Au9 Au10 Au11 60.33(2) . . ?
Au9 Au10 Au13 161.97(3) . . ?
Au11 Au10 Au3 133.41(3) . . ?
Au11 Au10 Au5 156.30(3) . . ?
Au11 Au10 Au13 106.22(2) . . ?
Au13 Au10 Au5 61.13(2) . . ?
Ga1 Au10 Au3 80.19(4) . . ?
Ga1 Au10 Au5 117.64(4) . . ?
Ga1 Au10 Au9 115.72(4) . . ?
Ga1 Au10 Au11 58.23(4) . . ?
Ga1 Au10 Au13 57.48(4) . . ?
Ga2 Au10 Au3 95.28(5) . . ?
Ga2 Au10 Au5 63.30(4) . . ?
Ga2 Au10 Au9 64.62(4) . . ?
Ga2 Au10 Au11 123.88(5) . . ?
Ga2 Au10 Au13 124.33(5) . . ?
Ga2 Au10 Ga1 173.34(7) . . ?
Au4 Au11 Au8 59.83(3) . . ?
Au4 Au11 Au12 59.33(2) . . ?
Au8 Au11 Au12 60.99(2) . . ?
Au9 Au11 Au4 132.82(3) . . ?
Au9 Au11 Au8 127.05(3) . . ?
Au9 Au11 Au12 166.82(3) . . ?
Au10 Au11 Au4 131.60(3) . . ?
Au10 Au11 Au8 161.20(3) . . ?
Au10 Au11 Au9 59.578(19) . . ?
Au10 Au11 Au12 109.37(2) . . ?
Ga1 Au11 Au4 81.22(4) . . ?
Ga1 Au11 Au8 117.86(4) . . ?
Ga1 Au11 Au9 115.05(4) . . ?
Ga1 Au11 Au10 58.27(4) . . ?
Ga1 Au11 Au12 57.64(4) . . ?
Ga6 Au11 Au4 96.35(5) . . ?
Ga6 Au11 Au8 63.53(5) . . ?
Ga6 Au11 Au9 63.91(5) . . ?
Ga6 Au11 Au10 121.97(5) . . ?
Ga6 Au11 Au12 124.32(5) . . ?
Ga6 Au11 Ga1 175.47(7) . . ?
Au2 Au12 Au1 53.06(2) . . ?
Au4 Au12 Au1 143.59(3) . . ?
Au4 Au12 Au2 126.97(3) . . ?
Au4 Au12 Au8 59.47(2) . . ?
Au4 Au12 Au11 59.78(2) . . ?
Au7 Au12 Au1 77.88(2) . . ?
Au7 Au12 Au2 61.48(2) . . ?
Au7 Au12 Au4 137.38(3) . . ?
Au7 Au12 Au8 125.49(3) . . ?
Au7 Au12 Au11 162.82(3) . . ?
Au8 Au12 Au1 112.58(3) . . ?
Au8 Au12 Au2 164.45(3) . . ?
Au11 Au12 Au1 85.10(2) . . ?
Au11 Au12 Au2 109.59(2) . . ?
Au11 Au12 Au8 59.51(2) . . ?
Ga1 Au12 Au1 70.92(4) . . ?
Ga1 Au12 Au2 56.58(4) . . ?
Ga1 Au12 Au4 81.28(4) . . ?
Ga1 Au12 Au7 117.75(4) . . ?
Ga1 Au12 Au8 116.04(4) . . ?
Ga1 Au12 Au11 57.28(4) . . ?
Ga5 Au12 Au1 120.46(6) . . ?
Ga5 Au12 Au2 124.77(6) . . ?
Ga5 Au12 Au4 90.02(6) . . ?
Ga5 Au12 Au7 63.76(5) . . ?
Ga5 Au12 Au8 65.74(6) . . ?
Ga5 Au12 Au11 125.12(6) . . ?
Ga5 Au12 Ga1 167.64(7) . . ?
Au2 Au13 Au1 53.64(2) . . ?
Au3 Au13 Au1 146.38(3) . . ?
Au3 Au13 Au2 123.28(3) . . ?
Au3 Au13 Au5 59.82(2) . . ?
Au3 Au13 Au10 59.75(2) . . ?
Au5 Au13 Au1 117.08(3) . . ?
Au5 Au13 Au2 168.78(3) . . ?
Au6 Au13 Au1 67.98(2) . . ?
Au6 Au13 Au2 61.87(2) . . ?
Au6 Au13 Au3 144.44(3) . . ?
Au6 Au13 Au5 122.99(3) . . ?
Au6 Au13 Au10 155.63(3) . . ?
Au10 Au13 Au1 89.05(2) . . ?
Au10 Au13 Au2 111.48(2) . . ?
Au10 Au13 Au5 59.570(19) . . ?
Ga1 Au13 Au1 71.83(4) . . ?
Ga1 Au13 Au2 56.88(4) . . ?
Ga1 Au13 Au3 80.23(4) . . ?
Ga1 Au13 Au5 116.23(4) . . ?
Ga1 Au13 Au6 118.42(4) . . ?
Ga1 Au13 Au10 57.60(4) . . ?
Ga3 Au13 Au1 108.95(5) . . ?
Ga3 Au13 Au2 124.18(5) . . ?
Ga3 Au13 Au3 98.78(5) . . ?
Ga3 Au13 Au5 62.77(5) . . ?
Ga3 Au13 Au6 62.66(5) . . ?
Ga3 Au13 Au10 121.50(5) . . ?
Ga3 Au13 Ga1 178.91(6) . . ?
Au10 Ga1 Au2 127.77(7) . . ?
Au10 Ga1 Au12 120.30(7) . . ?
Au11 Ga1 Au2 126.22(7) . . ?
Au11 Ga1 Au10 63.49(4) . . ?
Au11 Ga1 Au12 65.08(4) . . ?
Au12 Ga1 Au2 67.25(4) . . ?
Au13 Ga1 Au2 67.09(4) . . ?
Au13 Ga1 Au10 64.92(4) . . ?
Au13 Ga1 Au11 116.53(7) . . ?
Au13 Ga1 Au12 117.49(6) . . ?
Cl11 Ga1 Au2 112.36(12) . . ?
Cl11 Ga1 Au10 107.98(12) . . ?
Cl11 Ga1 Au11 110.17(11) . . ?
Cl11 Ga1 Au12 116.59(12) . . ?
Cl11 Ga1 Au13 118.99(12) . . ?
Au5 Ga2 Au9 123.82(6) . . ?
Au10 Ga2 Au5 63.78(4) . . ?
Au10 Ga2 Au9 61.76(4) . . ?
Cl21 Ga2 Au5 109.05(14) . . ?
Cl21 Ga2 Au9 99.39(15) . . ?
Cl21 Ga2 Au10 134.73(18) . . ?
Cl22 Ga2 Au5 108.31(15) . . ?
Cl22 Ga2 Au9 111.89(17) . . ?
Cl22 Ga2 Au10 123.26(19) . . ?
Cl22 Ga2 Cl21 101.8(2) . . ?
Au6 Ga3 Au5 125.00(6) . . ?
Au13 Ga3 Au5 64.69(4) . . ?
Au13 Ga3 Au6 62.86(5) . . ?
Cl31 Ga3 Au5 101.67(18) . . ?
Cl31 Ga3 Au6 103.23(18) . . ?
Cl31 Ga3 Au13 134.73(17) . . ?
Cl32 Ga3 Au5 108.92(13) . . ?
Cl32 Ga3 Au6 110.90(13) . . ?
Cl32 Ga3 Au13 120.65(15) . . ?
Cl32 Ga3 Cl31 104.6(2) . . ?
Au2 Ga4 Au1 53.93(4) . . ?
Au2 Ga4 Au6 66.35(5) . . ?
Au2 Ga4 Au7 65.08(5) . . ?
Au6 Ga4 Au1 65.22(4) . . ?
Au6 Ga4 Au7 129.04(7) . . ?
Au7 Ga4 Au1 74.40(5) . . ?
Cl41 Ga4 Au1 81.79(15) . . ?
Cl41 Ga4 Au2 135.31(16) . . ?
Cl41 Ga4 Au6 103.05(16) . . ?
Cl41 Ga4 Au7 100.47(16) . . ?
Cl41 Ga4 Cl42 98.5(2) . . ?
Cl42 Ga4 Au1 173.48(16) . . ?
Cl42 Ga4 Au2 126.17(17) . . ?
Cl42 Ga4 Au6 108.49(16) . . ?
Cl42 Ga4 Au7 111.84(16) . . ?
Au7 Ga5 Au8 120.93(7) . . ?
Au12 Ga5 Au7 61.67(5) . . ?
Au12 Ga5 Au8 62.88(5) . . ?
Cl51 Ga5 Au7 105.03(15) . . ?
Cl51 Ga5 Au8 104.95(16) . . ?
Cl51 Ga5 Au12 140.97(18) . . ?
Cl51 Ga5 Cl52 100.2(2) . . ?
Cl52 Ga5 Au7 116.2(2) . . ?
Cl52 Ga5 Au8 106.81(19) . . ?
Cl52 Ga5 Au12 118.8(2) . . ?
Au9 Ga6 Au8 126.39(6) . . ?
Au11 Ga6 Au8 63.99(5) . . ?
Au11 Ga6 Au9 62.79(4) . . ?
Cl61 Ga6 Au8 106.07(13) . . ?
Cl61 Ga6 Au9 108.38(13) . . ?
Cl61 Ga6 Au11 124.43(17) . . ?
Cl62 Ga6 Au8 106.32(14) . . ?
Cl62 Ga6 Au9 103.05(14) . . ?
Cl62 Ga6 Au11 130.77(16) . . ?
Cl62 Ga6 Cl61 104.8(2) . . ?
C101 P1 Au1 115.8(9) . . ?
C101 P1 C105 107.8(13) . . ?
C101 P1 C108 102.6(13) . . ?
C105 P1 Au1 114.3(9) . . ?
C105 P1 C108 99.5(16) . . ?
C108 P1 Au1 114.9(12) . . ?
C201 P2 Au2 114.7(6) . . ?
C201 P2 C205 105.1(10) . . ?
C205 P2 Au2 114.1(6) . . ?
C208 P2 Au2 112.9(6) . . ?
C208 P2 C201 105.5(8) . . ?
C208 P2 C205 103.4(8) . . ?
C301 P3 Au3 114.5(8) . . ?
C301 P3 C305 103.4(14) . . ?
C301 P3 C308 108.4(13) . . ?
C305 P3 Au3 116.6(11) . . ?
C305 P3 C308 99.5(14) . . ?
C308 P3 Au3 113.0(8) . . ?
C401 P4 Au4 114.0(8) . . ?
C401 P4 C408 103.1(14) . . ?
C405 P4 Au4 116.0(12) . . ?
C405 P4 C401 99.8(13) . . ?
C405 P4 C408 111.1(15) . . ?
C408 P4 Au4 111.5(10) . . ?
C501 P5 Au5 112.2(7) . . ?
C501 P5 C505 105.8(11) . . ?
C501 P5 C508 102.8(11) . . ?
C505 P5 Au5 111.8(7) . . ?
C505 P5 C508 105.7(13) . . ?
C508 P5 Au5 117.5(9) . . ?
C601 P6 Au6 117.0(7) . . ?
C601 P6 C605 102.0(9) . . ?
C601 P6 C608 104.8(10) . . ?
C605 P6 Au6 112.3(7) . . ?
C605 P6 C608 104.5(12) . . ?
C608 P6 Au6 114.8(6) . . ?
C701 P7 Au7 115.6(8) . . ?
C701 P7 C705 104.1(11) . . ?
C701 P7 C708 106.3(13) . . ?
C705 P7 Au7 110.3(8) . . ?
C708 P7 Au7 116.4(9) . . ?
C708 P7 C705 102.7(14) . . ?
C801 P8 Au8 112.6(6) . . ?
C805 P8 Au8 110.1(8) . . ?
C805 P8 C801 104.7(11) . . ?
C805 P8 C808 104.8(12) . . ?
C808 P8 Au8 119.1(7) . . ?
C808 P8 C801 104.3(12) . . ?
C901 P9 Au9 117.3(5) . . ?
C901 P9 C905 103.6(7) . . ?
C901 P9 C908 103.9(9) . . ?
C905 P9 Au9 109.1(6) . . ?
C905 P9 C908 105.5(9) . . ?
C908 P9 Au9 116.2(5) . . ?
H10B C104 H10C 109.5 . . ?
H10B C104 H10A 109.5 . . ?
H10C C104 H10A 109.5 . . ?
C103 C104 H10B 109.5 . . ?
C103 C104 H10C 109.5 . . ?
C103 C104 H10A 109.5 . . ?
P1 C101 H10E 108.2 . . ?
P1 C101 H10D 108.2 . . ?
H10E C101 H10D 107.3 . . ?
C102 C101 P1 116.5(12) . . ?
C102 C101 H10E 108.2 . . ?
C102 C101 H10D 108.2 . . ?
C101 C102 H10G 108.9 . . ?
C101 C102 H10F 108.9 . . ?
H10G C102 H10F 107.7 . . ?
C103 C102 C101 113.5 . . ?
C103 C102 H10G 108.9 . . ?
C103 C102 H10F 108.9 . . ?
C104 C103 H10I 108.8 . . ?
C104 C103 H10H 108.8 . . ?
C102 C103 C104 113.6 . . ?
C102 C103 H10I 108.8 . . ?
C102 C103 H10H 108.8 . . ?
H10I C103 H10H 107.7 . . ?
P1 C105 H10J 108.1 . . ?
P1 C105 H10K 108.1 . . ?
H10J C105 H10K 107.3 . . ?
C106 C105 P1 117(2) . . ?
C106 C105 H10J 108.1 . . ?
C106 C105 H10K 108.1 . . ?
C105 C106 H10L 107.5 . . ?
C105 C106 H10M 107.5 . . ?
H10L C106 H10M 107.0 . . ?
C107 C106 C105 119(3) . . ?
C107 C106 H10L 107.5 . . ?
C107 C106 H10M 107.5 . . ?
C106 C107 H10O 109.5 . . ?
C106 C107 H10N 109.5 . . ?
C106 C107 H10P 109.5 . . ?
H10O C107 H10N 109.5 . . ?
H10O C107 H10P 109.5 . . ?
H10N C107 H10P 109.5 . . ?
H11B C110 H11A 109.5 . . ?
H11B C110 H11C 109.5 . . ?
H11A C110 H11C 109.5 . . ?
C109 C110 H11B 109.5 . . ?
C109 C110 H11A 109.5 . . ?
C109 C110 H11C 109.5 . . ?
P1 C108 H10Q 109.9 . . ?
P1 C108 H10R 109.9 . . ?
H10Q C108 H10R 108.3 . . ?
C109 C108 P1 109(3) . . ?
C109 C108 H10Q 109.9 . . ?
C109 C108 H10R 109.9 . . ?
C110 C109 H10S 109.2 . . ?
C110 C109 H10T 109.2 . . ?
C108 C109 C110 112.1 . . ?
C108 C109 H10S 109.2 . . ?
C108 C109 H10T 109.2 . . ?
H10S C109 H10T 107.9 . . ?
H20D C204 H20E 109.5 . . ?
H20D C204 H20C 109.5 . . ?
H20E C204 H20C 109.5 . . ?
C203 C204 H20D 109.5 . . ?
C203 C204 H20E 109.5 . . ?
C203 C204 H20C 109.5 . . ?
P2 C201 H20G 108.2 . . ?
P2 C201 H20F 108.2 . . ?
H20G C201 H20F 107.4 . . ?
C202 C201 P2 116.3(9) . . ?
C202 C201 H20G 108.2 . . ?
C202 C201 H20F 108.2 . . ?
C201 C202 H20I 108.9 . . ?
C201 C202 H20H 108.9 . . ?
H20I C202 H20H 107.7 . . ?
C203 C202 C201 113.6 . . ?
C203 C202 H20I 108.9 . . ?
C203 C202 H20H 108.9 . . ?
C204 C203 H20K 108.9 . . ?
C204 C203 H20J 108.9 . . ?
C202 C203 C204 113.6 . . ?
C202 C203 H20K 108.9 . . ?
C202 C203 H20J 108.9 . . ?
H20K C203 H20J 107.7 . . ?
P2 C205 H20L 108.8 . . ?
P2 C205 H20M 108.8 . . ?
H20L C205 H20M 107.7 . . ?
C206 C205 P2 113.9(14) . . ?
C206 C205 H20L 108.8 . . ?
C206 C205 H20M 108.8 . . ?
C205 C206 H20A 109.3 . . ?
C205 C206 H20B 109.3 . . ?
C205 C206 C207 112(2) . . ?
H20A C206 H20B 107.9 . . ?
C207 C206 H20A 109.3 . . ?
C207 C206 H20B 109.3 . . ?
C206 C207 H20N 109.5 . . ?
C206 C207 H20P 109.5 . . ?
C206 C207 H20O 109.5 . . ?
H20N C207 H20P 109.5 . . ?
H20N C207 H20O 109.5 . . ?
H20P C207 H20O 109.5 . . ?
P2 C208 H20Q 108.8 . . ?
P2 C208 H20R 108.8 . . ?
H20Q C208 H20R 107.7 . . ?
C209 C208 P2 113.9(12) . . ?
C209 C208 H20Q 108.8 . . ?
C209 C208 H20R 108.8 . . ?
C208 C209 H20S 108.8 . . ?
C208 C209 H20T 108.8 . . ?
H20S C209 H20T 107.7 . . ?
C210 C209 C208 113.9(16) . . ?
C210 C209 H20S 108.8 . . ?
C210 C209 H20T 108.8 . . ?
C209 C210 H21A 109.5 . . ?
C209 C210 H21B 109.5 . . ?
C209 C210 H21C 109.5 . . ?
H21A C210 H21B 109.5 . . ?
H21A C210 H21C 109.5 . . ?
H21B C210 H21C 109.5 . . ?
P3 C301 H30A 108.4 . . ?
P3 C301 H30B 108.4 . . ?
H30A C301 H30B 107.5 . . ?
C302 C301 P3 115.5(11) . . ?
C302 C301 H30A 108.4 . . ?
C302 C301 H30B 108.4 . . ?
C301 C302 H30C 108.9 . . ?
C301 C302 H30D 108.9 . . ?
H30C C302 H30D 107.7 . . ?
C303 C302 C301 113.5 . . ?
C303 C302 H30C 108.9 . . ?
C303 C302 H30D 108.9 . . ?
C302 C303 H30E 108.9 . . ?
C302 C303 H30F 108.9 . . ?
C302 C303 C304 113.5 . . ?
H30E C303 H30F 107.7 . . ?
C304 C303 H30E 108.9 . . ?
C304 C303 H30F 108.9 . . ?
C303 C304 H30H 109.5 . . ?
C303 C304 H30I 109.5 . . ?
C303 C304 H30G 109.5 . . ?
H30H C304 H30I 109.5 . . ?
H30H C304 H30G 109.5 . . ?
H30I C304 H30G 109.5 . . ?
P3 C305 H30J 108.3 . . ?
P3 C305 H30K 108.3 . . ?
H30J C305 H30K 107.4 . . ?
C306 C305 P3 116(2) . . ?
C306 C305 H30J 108.3 . . ?
C306 C305 H30K 108.3 . . ?
C305 C306 H30L 107.0 . . ?
C305 C306 H30M 107.0 . . ?
C305 C306 C307 121(3) . . ?
H30L C306 H30M 106.8 . . ?
C307 C306 H30L 107.0 . . ?
C307 C306 H30M 107.0 . . ?
C306 C307 H30O 109.5 . . ?
C306 C307 H30P 109.5 . . ?
C306 C307 H30N 109.5 . . ?
H30O C307 H30P 109.5 . . ?
H30O C307 H30N 109.5 . . ?
H30P C307 H30N 109.5 . . ?
P3 C308 H30Q 109.1 . . ?
P3 C308 H30R 109.1 . . ?
H30Q C308 H30R 107.8 . . ?
C309 C308 P3 113(2) . . ?
C309 C308 H30Q 109.1 . . ?
C309 C308 H30R 109.1 . . ?
C308 C309 H30S 109.4 . . ?
C308 C309 H30T 109.4 . . ?
C308 C309 C310 111(3) . . ?
H30S C309 H30T 108.0 . . ?
C310 C309 H30S 109.4 . . ?
C310 C309 H30T 109.4 . . ?
C309 C310 H31B 109.5 . . ?
C309 C310 H31A 109.5 . . ?
C309 C310 H31C 109.5 . . ?
H31B C310 H31A 109.5 . . ?
H31B C310 H31C 109.5 . . ?
H31A C310 H31C 109.5 . . ?
P4 C401 H40A 109.2 . . ?
P4 C401 H40B 109.2 . . ?
H40A C401 H40B 107.9 . . ?
C402 C401 P4 112.0(17) . . ?
C402 C401 H40A 109.2 . . ?
C402 C401 H40B 109.2 . . ?
C401 C402 H40C 109.7 . . ?
C401 C402 H40D 109.7 . . ?
C401 C402 C403 110(2) . . ?
H40C C402 H40D 108.2 . . ?
C403 C402 H40C 109.7 . . ?
C403 C402 H40D 109.7 . . ?
C402 C403 H40E 109.2 . . ?
C402 C403 H40F 109.2 . . ?
H40E C403 H40F 107.9 . . ?
C404 C403 C402 112.1 . . ?
C404 C403 H40E 109.2 . . ?
C404 C403 H40F 109.2 . . ?
C403 C404 H40G 109.5 . . ?
C403 C404 H40I 109.5 . . ?
C403 C404 H40H 109.5 . . ?
H40G C404 H40I 109.5 . . ?
H40G C404 H40H 109.5 . . ?
H40I C404 H40H 109.5 . . ?
P4 C405 H40J 109.2 . . ?
P4 C405 H40K 109.2 . . ?
H40J C405 H40K 107.9 . . ?
C406 C405 P4 112(2) . . ?
C406 C405 H40J 109.2 . . ?
C406 C405 H40K 109.2 . . ?
C405 C406 H40L 109.5 . . ?
C405 C406 H40M 109.5 . . ?
C405 C406 C407 111(3) . . ?
H40L C406 H40M 108.1 . . ?
C407 C406 H40L 109.5 . . ?
C407 C406 H40M 109.5 . . ?
C406 C407 H40N 109.5 . . ?
C406 C407 H40P 109.5 . . ?
C406 C407 H40O 109.5 . . ?
H40N C407 H40P 109.5 . . ?
H40N C407 H40O 109.5 . . ?
H40P C407 H40O 109.5 . . ?
P4 C408 H40Q 108.2 . . ?
P4 C408 H40R 108.2 . . ?
P4 C408 H40S 108.8 . . ?
P4 C408 H40T 108.8 . . ?
H40Q C408 H40R 107.3 . . ?
H40S C408 H40T 107.7 . . ?
C409 C408 P4 116(4) . . ?
C409 C408 H40Q 108.2 . . ?
C409 C408 H40R 108.2 . . ?
C411 C408 P4 114(3) . . ?
C411 C408 H40S 108.8 . . ?
C411 C408 H40T 108.8 . . ?
C408 C409 H40V 108.1 . . ?
C408 C409 H40U 108.1 . . ?
C408 C409 C410 117(5) . . ?
H40V C409 H40U 107.3 . . ?
C410 C409 H40V 108.1 . . ?
C410 C409 H40U 108.1 . . ?
C409 C410 H41A 109.5 . . ?
C409 C410 H41C 109.5 . . ?
C409 C410 H41B 109.5 . . ?
H41A C410 H41C 109.5 . . ?
H41A C410 H41B 109.5 . . ?
H41C C410 H41B 109.5 . . ?
C408 C411 H41E 111.8 . . ?
C408 C411 H41D 111.8 . . ?
H41E C411 H41D 109.5 . . ?
C412 C411 C408 100(6) . . ?
C412 C411 H41E 111.8 . . ?
C412 C411 H41D 111.8 . . ?
C411 C412 H41G 109.5 . . ?
C411 C412 H41F 109.5 . . ?
C411 C412 H41H 109.5 . . ?
H41G C412 H41F 109.5 . . ?
H41G C412 H41H 109.5 . . ?
H41F C412 H41H 109.5 . . ?
H50B C504 H50C 109.5 . . ?
H50B C504 H50A 109.5 . . ?
H50C C504 H50A 109.5 . . ?
C503 C504 H50B 109.5 . . ?
C503 C504 H50C 109.5 . . ?
C503 C504 H50A 109.5 . . ?
P5 C501 H50E 108.7 . . ?
P5 C501 H50D 108.7 . . ?
H50E C501 H50D 107.6 . . ?
C502 C501 P5 114.3(11) . . ?
C502 C501 H50E 108.7 . . ?
C502 C501 H50D 108.7 . . ?
C501 C502 H50G 108.8 . . ?
C501 C502 H50F 108.8 . . ?
H50G C502 H50F 107.7 . . ?
C503 C502 C501 113.6 . . ?
C503 C502 H50G 108.8 . . ?
C503 C502 H50F 108.8 . . ?
C504 C503 H50I 108.8 . . ?
C504 C503 H50H 108.8 . . ?
C502 C503 C504 113.6 . . ?
C502 C503 H50I 108.8 . . ?
C502 C503 H50H 108.8 . . ?
H50I C503 H50H 107.7 . . ?
P5 C505 H50J 108.2 . . ?
P5 C505 H50K 108.2 . . ?
H50J C505 H50K 107.3 . . ?
C506 C505 P5 116.4(15) . . ?
C506 C505 H50J 108.2 . . ?
C506 C505 H50K 108.2 . . ?
C505 C506 H50L 110.6 . . ?
C505 C506 H50M 110.6 . . ?
C505 C506 C507 105.5(18) . . ?
H50L C506 H50M 108.8 . . ?
C507 C506 H50L 110.6 . . ?
C507 C506 H50M 110.6 . . ?
C506 C507 H50O 109.5 . . ?
C506 C507 H50N 109.5 . . ?
C506 C507 H50P 109.5 . . ?
H50O C507 H50N 109.5 . . ?
H50O C507 H50P 109.5 . . ?
H50N C507 H50P 109.5 . . ?
P5 C508 H50R 108.8 . . ?
P5 C508 H50Q 108.8 . . ?
H50R C508 H50Q 107.7 . . ?
C509 C508 P5 113.8(16) . . ?
C509 C508 H50R 108.8 . . ?
C509 C508 H50Q 108.8 . . ?
C508 C509 H50T 108.9 . . ?
C508 C509 H50S 108.9 . . ?
H50T C509 H50S 107.7 . . ?
C510 C509 C508 113.6 . . ?
C510 C509 H50T 108.9 . . ?
C510 C509 H50S 108.9 . . ?
C509 C510 H51B 109.5 . . ?
C509 C510 H51A 109.5 . . ?
C509 C510 H51C 109.5 . . ?
H51B C510 H51A 109.5 . . ?
H51B C510 H51C 109.5 . . ?
H51A C510 H51C 109.5 . . ?
H60B C604 H60A 109.5 . . ?
H60B C604 H60C 109.5 . . ?
H60A C604 H60C 109.5 . . ?
C603 C604 H60B 109.5 . . ?
C603 C604 H60A 109.5 . . ?
C603 C604 H60C 109.5 . . ?
P6 C601 H60D 108.6 . . ?
P6 C601 H60E 108.6 . . ?
H60D C601 H60E 107.5 . . ?
C602 C601 P6 114.8(9) . . ?
C602 C601 H60D 108.6 . . ?
C602 C601 H60E 108.6 . . ?
C601 C602 H60F 108.9 . . ?
C601 C602 H60G 108.9 . . ?
H60F C602 H60G 107.7 . . ?
C603 C602 C601 113.5 . . ?
C603 C602 H60F 108.9 . . ?
C603 C602 H60G 108.9 . . ?
C604 C603 H60H 108.9 . . ?
C604 C603 H60I 108.9 . . ?
C602 C603 C604 113.4 . . ?
C602 C603 H60H 108.9 . . ?
C602 C603 H60I 108.9 . . ?
H60H C603 H60I 107.7 . . ?
P6 C605 H60J 109.6 . . ?
P6 C605 H60K 109.6 . . ?
H60J C605 H60K 108.1 . . ?
C606 C605 P6 110.4(18) . . ?
C606 C605 H60J 109.6 . . ?
C606 C605 H60K 109.6 . . ?
C605 C606 H60L 109.1 . . ?
C605 C606 H60M 109.1 . . ?
C605 C606 C607 112(3) . . ?
H60L C606 H60M 107.8 . . ?
C607 C606 H60L 109.1 . . ?
C607 C606 H60M 109.1 . . ?
C606 C607 H60O 109.5 . . ?
C606 C607 H60P 109.5 . . ?
C606 C607 H60N 109.5 . . ?
H60O C607 H60P 109.5 . . ?
H60O C607 H60N 109.5 . . ?
H60P C607 H60N 109.5 . . ?
P6 C608 H60Q 108.0 . . ?
P6 C608 H60R 108.0 . . ?
H60Q C608 H60R 107.2 . . ?
C609 C608 P6 117.4(16) . . ?
C609 C608 H60Q 108.0 . . ?
C609 C608 H60R 108.0 . . ?
C608 C609 H60S 110.1 . . ?
C608 C609 H60T 110.1 . . ?
C608 C609 C610 108(2) . . ?
H60S C609 H60T 108.4 . . ?
C610 C609 H60S 110.1 . . ?
C610 C609 H60T 110.1 . . ?
C609 C610 H61B 109.5 . . ?
C609 C610 H61A 109.5 . . ?
C609 C610 H61C 109.5 . . ?
H61B C610 H61A 109.5 . . ?
H61B C610 H61C 109.5 . . ?
H61A C610 H61C 109.5 . . ?
H70B C704 H70C 109.5 . . ?
H70B C704 H70A 109.5 . . ?
H70C C704 H70A 109.5 . . ?
C703 C704 H70B 109.5 . . ?
C703 C704 H70C 109.5 . . ?
C703 C704 H70A 109.5 . . ?
P7 C701 H70E 108.7 . . ?
P7 C701 H70D 108.7 . . ?
H70E C701 H70D 107.6 . . ?
C702 C701 P7 114.3(11) . . ?
C702 C701 H70E 108.7 . . ?
C702 C701 H70D 108.7 . . ?
C701 C702 H70G 108.9 . . ?
C701 C702 H70F 108.9 . . ?
H70G C702 H70F 107.7 . . ?
C703 C702 C701 113.5 . . ?
C703 C702 H70G 108.9 . . ?
C703 C702 H70F 108.9 . . ?
C704 C703 H70I 108.9 . . ?
C704 C703 H70H 108.9 . . ?
C702 C703 C704 113.5 . . ?
C702 C703 H70I 108.9 . . ?
C702 C703 H70H 108.9 . . ?
H70I C703 H70H 107.7 . . ?
P7 C705 H70J 107.7 . . ?
P7 C705 H70K 107.7 . . ?
H70J C705 H70K 107.1 . . ?
C706 C705 P7 118(3) . . ?
C706 C705 H70J 107.7 . . ?
C706 C705 H70K 107.7 . . ?
C705 C706 H70M 109.1 . . ?
C705 C706 H70L 109.1 . . ?
C705 C706 C707 112(3) . . ?
H70M C706 H70L 107.9 . . ?
C707 C706 H70M 109.1 . . ?
C707 C706 H70L 109.1 . . ?
C706 C707 H70O 109.5 . . ?
C706 C707 H70N 109.5 . . ?
C706 C707 H70P 109.5 . . ?
H70O C707 H70N 109.5 . . ?
H70O C707 H70P 109.5 . . ?
H70N C707 H70P 109.5 . . ?
P7 C708 H70Q 107.0 . . ?
P7 C708 H70R 107.0 . . ?
P7 C708 H70S 103.9 . . ?
P7 C708 H70T 103.9 . . ?
H70Q C708 H70R 106.8 . . ?
H70S C708 H70T 105.4 . . ?
C709 C708 P7 121(3) . . ?
C709 C708 H70Q 107.0 . . ?
C709 C708 H70R 107.0 . . ?
C711 C708 P7 133(4) . . ?
C711 C708 H70S 103.9 . . ?
C711 C708 H70T 103.9 . . ?
C708 C709 H70V 109.3 . . ?
C708 C709 H70U 109.3 . . ?
C708 C709 C710 112(4) . . ?
H70V C709 H70U 107.9 . . ?
C710 C709 H70V 109.3 . . ?
C710 C709 H70U 109.3 . . ?
C709 C710 H71B 109.5 . . ?
C709 C710 H71A 109.5 . . ?
C709 C710 H71C 109.5 . . ?
H71B C710 H71A 109.5 . . ?
H71B C710 H71C 109.5 . . ?
H71A C710 H71C 109.5 . . ?
C708 C711 H71E 105.3 . . ?
C708 C711 H71D 105.3 . . ?
H71E C711 H71D 106.0 . . ?
C712 C711 C708 128(8) . . ?
C712 C711 H71E 105.3 . . ?
C712 C711 H71D 105.3 . . ?
C711 C712 H71G 109.5 . . ?
C711 C712 H71F 109.5 . . ?
C711 C712 H71H 109.5 . . ?
H71G C712 H71F 109.5 . . ?
H71G C712 H71H 109.5 . . ?
H71F C712 H71H 109.5 . . ?
P8 C801 H80A 108.4 . . ?
P8 C801 H80B 108.4 . . ?
H80A C801 H80B 107.4 . . ?
C802 C801 P8 115.7(13) . . ?
C802 C801 H80A 108.4 . . ?
C802 C801 H80B 108.4 . . ?
C801 C802 H80C 109.3 . . ?
C801 C802 H80D 109.3 . . ?
C801 C802 C803 111.8(17) . . ?
H80C C802 H80D 107.9 . . ?
C803 C802 H80C 109.3 . . ?
C803 C802 H80D 109.3 . . ?
C802 C803 H80E 109.2 . . ?
C802 C803 H80F 109.2 . . ?
H80E C803 H80F 107.9 . . ?
C804 C803 C802 112.0 . . ?
C804 C803 H80E 109.2 . . ?
C804 C803 H80F 109.2 . . ?
C803 C804 H80G 109.5 . . ?
C803 C804 H80I 109.5 . . ?
C803 C804 H80H 109.5 . . ?
H80G C804 H80I 109.5 . . ?
H80G C804 H80H 109.5 . . ?
H80I C804 H80H 109.5 . . ?
P8 C805 H80J 108.9 . . ?
P8 C805 H80K 108.9 . . ?
H80J C805 H80K 107.7 . . ?
C806 C805 P8 113.3(15) . . ?
C806 C805 H80J 108.9 . . ?
C806 C805 H80K 108.9 . . ?
C805 C806 H80L 108.7 . . ?
C805 C806 H80M 108.7 . . ?
H80L C806 H80M 107.6 . . ?
C807 C806 C805 114(2) . . ?
C807 C806 H80L 108.7 . . ?
C807 C806 H80M 108.7 . . ?
C806 C807 H80N 109.5 . . ?
C806 C807 H80O 109.5 . . ?
C806 C807 H80P 109.5 . . ?
H80N C807 H80O 109.5 . . ?
H80N C807 H80P 109.5 . . ?
H80O C807 H80P 109.5 . . ?
P8 C808 H80Q 108.6 . . ?
P8 C808 H80R 108.6 . . ?
H80Q C808 H80R 107.6 . . ?
C809 C808 P8 114.7(15) . . ?
C809 C808 H80Q 108.6 . . ?
C809 C808 H80R 108.6 . . ?
C808 C809 H80S 108.4 . . ?
C808 C809 H80T 108.4 . . ?
C808 C809 C810 116(2) . . ?
H80S C809 H80T 107.4 . . ?
C810 C809 H80S 108.4 . . ?
C810 C809 H80T 108.4 . . ?
C809 C810 H81A 109.5 . . ?
C809 C810 H81B 109.5 . . ?
C809 C810 H81C 109.5 . . ?
H81A C810 H81B 109.5 . . ?
H81A C810 H81C 109.5 . . ?
H81B C810 H81C 109.5 . . ?
P9 C901 H90B 109.0 . . ?
P9 C901 H90A 109.0 . . ?
H90B C901 H90A 107.8 . . ?
C902 C901 P9 112.8(7) . . ?
C902 C901 H90B 109.0 . . ?
C902 C901 H90A 109.0 . . ?
C901 C902 H90D 108.9 . . ?
C901 C902 H90C 108.9 . . ?
H90D C902 H90C 107.7 . . ?
C903 C902 C901 113.6 . . ?
C903 C902 H90D 108.9 . . ?
C903 C902 H90C 108.9 . . ?
C902 C903 H90F 108.8 . . ?
C902 C903 H90E 108.8 . . ?
C902 C903 C904 113.7 . . ?
H90F C903 H90E 107.7 . . ?
C904 C903 H90F 108.8 . . ?
C904 C903 H90E 108.8 . . ?
C903 C904 H90H 109.5 . . ?
C903 C904 H90G 109.5 . . ?
C903 C904 H90I 109.5 . . ?
H90H C904 H90G 109.5 . . ?
H90H C904 H90I 109.5 . . ?
H90G C904 H90I 109.5 . . ?
P9 C905 H90J 109.0 . . ?
P9 C905 H90K 109.0 . . ?
H90J C905 H90K 107.8 . . ?
C906 C905 P9 112.8(14) . . ?
C906 C905 H90J 109.0 . . ?
C906 C905 H90K 109.0 . . ?
C905 C906 H90L 109.6 . . ?
C905 C906 H90M 109.6 . . ?
C905 C906 C907 110(2) . . ?
H90L C906 H90M 108.1 . . ?
C907 C906 H90L 109.6 . . ?
C907 C906 H90M 109.6 . . ?
C906 C907 H90N 109.5 . . ?
C906 C907 H90O 109.5 . . ?
C906 C907 H90P 109.5 . . ?
H90N C907 H90O 109.5 . . ?
H90N C907 H90P 109.5 . . ?
H90O C907 H90P 109.5 . . ?
P9 C908 H90Q 107.9 . . ?
P9 C908 H90R 107.9 . . ?
H90Q C908 H90R 107.2 . . ?
C909 C908 P9 117.6(13) . . ?
C909 C908 H90Q 107.9 . . ?
C909 C908 H90R 107.9 . . ?
C908 C909 H90S 109.8 . . ?
C908 C909 H90T 109.8 . . ?
C908 C909 C910 109.6(17) . . ?
H90S C909 H90T 108.2 . . ?
C910 C909 H90S 109.8 . . ?
C910 C909 H90T 109.8 . . ?
C909 C910 H91B 109.5 . . ?
C909 C910 H91C 109.5 . . ?
C909 C910 H91A 109.5 . . ?
H91B C910 H91C 109.5 . . ?
H91B C910 H91A 109.5 . . ?
H91C C910 H91A 109.5 . . ?

loop_
_geom_bond_atom_site_label_1
_geom_bond_atom_site_label_2
_geom_bond_distance
_geom_bond_site_symmetry_2
_geom_bond_publ_flag
Au1 Au2 2.6035(9) . ?
Au1 Au6 3.1428(9) . ?
Au1 Au12 2.9507(9) . ?
Au1 Au13 2.9065(9) . ?
Au1 Ga4 3.0989(19) . ?
Au1 P1 2.284(5) . ?
Au2 Au6 2.8669(9) . ?
Au2 Au7 2.8439(9) . ?
Au2 Au12 2.8764(8) . ?
Au2 Au13 2.8634(8) . ?
Au2 Ga1 2.6034(16) . ?
Au2 Ga4 2.5338(19) . ?
Au2 P2 2.348(4) . ?
Au3 Au5 2.7786(9) . ?
Au3 Au10 2.7496(8) . ?
Au3 Au13 2.7508(9) . ?
Au3 P3 2.280(5) . ?
Au4 Au8 2.7596(11) . ?
Au4 Au11 2.7512(9) . ?
Au4 Au12 2.7386(9) . ?
Au4 P4 2.264(5) . ?
Au5 Au10 2.7768(8) . ?
Au5 Au13 2.8201(8) . ?
Au5 Ga2 2.7653(18) . ?
Au5 Ga3 2.7738(18) . ?
Au5 P5 2.330(4) . ?
Au6 Au13 2.7073(8) . ?
Au6 Ga3 2.7025(19) . ?
Au6 Ga4 2.699(2) . ?
Au6 P6 2.346(4) . ?
Au7 Au12 2.6772(8) . ?
Au7 Ga4 2.743(2) . ?
Au7 Ga5 2.728(2) . ?
Au7 P7 2.329(4) . ?
Au8 Au11 2.7817(8) . ?
Au8 Au12 2.8232(9) . ?
Au8 Ga5 2.892(2) . ?
Au8 Ga6 2.7708(19) . ?
Au8 P8 2.328(5) . ?
Au9 Au10 2.7019(7) . ?
Au9 Au11 2.7226(8) . ?
Au9 Ga2 2.7709(18) . ?
Au9 Ga6 2.7494(18) . ?
Au9 P9 2.316(4) . ?
Au10 Au11 2.7160(7) . ?
Au10 Au13 2.7692(7) . ?
Au10 Ga1 2.5814(17) . ?
Au10 Ga2 2.4693(18) . ?
Au11 Au12 2.7815(8) . ?
Au11 Ga1 2.5803(17) . ?
Au11 Ga6 2.4548(18) . ?
Au12 Ga1 2.5907(17) . ?
Au12 Ga5 2.478(2) . ?
Au13 Ga1 2.5780(16) . ?
Au13 Ga3 2.4760(18) . ?
Ga1 Cl11 2.264(4) . ?
Ga2 Cl21 2.230(5) . ?
Ga2 Cl22 2.224(5) . ?
Ga3 Cl31 2.229(5) . ?
Ga3 Cl32 2.225(4) . ?
Ga4 Cl41 2.248(5) . ?
Ga4 Cl42 2.252(4) . ?
Ga5 Cl51 2.241(5) . ?
Ga5 Cl52 2.242(6) . ?
Ga6 Cl61 2.242(4) . ?
Ga6 Cl62 2.240(5) . ?
P1 C101 1.74(2) . ?
P1 C105 1.80(3) . ?
P1 C108 1.84(4) . ?
P2 C201 1.802(15) . ?
P2 C205 1.816(19) . ?
P2 C208 1.795(16) . ?
P3 C301 1.764(18) . ?
P3 C305 1.79(3) . ?
P3 C308 1.84(3) . ?
P4 C401 1.82(2) . ?
P4 C405 1.79(3) . ?
P4 C408 1.86(3) . ?
P5 C501 1.754(18) . ?
P5 C505 1.799(19) . ?
P5 C508 1.86(2) . ?
P6 C601 1.779(16) . ?
P6 C605 1.80(2) . ?
P6 C608 1.80(2) . ?
P7 C701 1.76(2) . ?
P7 C705 1.88(3) . ?
P7 C708 1.77(2) . ?
P8 C801 1.83(2) . ?
P8 C805 1.79(2) . ?
P8 C808 1.79(2) . ?
P9 C901 1.803(13) . ?
P9 C905 1.837(18) . ?
P9 C908 1.842(17) . ?
C104 H10B 0.9800 . ?
C104 H10C 0.9800 . ?
C104 H10A 0.9800 . ?
C104 C103 1.5176 . ?
C101 H10E 0.9900 . ?
C101 H10D 0.9900 . ?
C101 C102 1.5168 . ?
C102 H10G 0.9900 . ?
C102 H10F 0.9900 . ?
C102 C103 1.4713 . ?
C103 H10I 0.9900 . ?
C103 H10H 0.9900 . ?
C105 H10J 0.9900 . ?
C105 H10K 0.9900 . ?
C105 C106 1.541(18) . ?
C106 H10L 0.9900 . ?
C106 H10M 0.9900 . ?
C106 C107 1.503(19) . ?
C107 H10O 0.9800 . ?
C107 H10N 0.9800 . ?
C107 H10P 0.9800 . ?
C110 H11B 0.9800 . ?
C110 H11A 0.9800 . ?
C110 H11C 0.9800 . ?
C110 C109 1.5321 . ?
C108 H10Q 0.9900 . ?
C108 H10R 0.9900 . ?
C108 C109 1.5298 . ?
C109 H10S 0.9900 . ?
C109 H10T 0.9900 . ?
C204 H20D 0.9800 . ?
C204 H20E 0.9800 . ?
C204 H20C 0.9800 . ?
C204 C203 1.5167 . ?
C201 H20G 0.9900 . ?
C201 H20F 0.9900 . ?
C201 C202 1.5167 . ?
C202 H20I 0.9900 . ?
C202 H20H 0.9900 . ?
C202 C203 1.4691 . ?
C203 H20K 0.9900 . ?
C203 H20J 0.9900 . ?
C205 H20L 0.9900 . ?
C205 H20M 0.9900 . ?
C205 C206 1.56(3) . ?
C206 H20A 0.9900 . ?
C206 H20B 0.9900 . ?
C206 C207 1.60(4) . ?
C207 H20N 0.9800 . ?
C207 H20P 0.9800 . ?
C207 H20O 0.9800 . ?
C208 H20Q 0.9900 . ?
C208 H20R 0.9900 . ?
C208 C209 1.57(2) . ?
C209 H20S 0.9900 . ?
C209 H20T 0.9900 . ?
C209 C210 1.47(3) . ?
C210 H21A 0.9800 . ?
C210 H21B 0.9800 . ?
C210 H21C 0.9800 . ?
C301 H30A 0.9900 . ?
C301 H30B 0.9900 . ?
C301 C302 1.5171 . ?
C302 H30C 0.9900 . ?
C302 H30D 0.9900 . ?
C302 C303 1.4709 . ?
C303 H30E 0.9900 . ?
C303 H30F 0.9900 . ?
C303 C304 1.5177 . ?
C304 H30H 0.9800 . ?
C304 H30I 0.9800 . ?
C304 H30G 0.9800 . ?
C305 H30J 0.9900 . ?
C305 H30K 0.9900 . ?
C305 C306 1.41(4) . ?
C306 H30L 0.9900 . ?
C306 H30M 0.9900 . ?
C306 C307 1.57(4) . ?
C307 H30O 0.9800 . ?
C307 H30P 0.9800 . ?
C307 H30N 0.9800 . ?
C308 H30Q 0.9900 . ?
C308 H30R 0.9900 . ?
C308 C309 1.54(4) . ?
C309 H30S 0.9900 . ?
C309 H30T 0.9900 . ?
C309 C310 1.63(4) . ?
C310 H31B 0.9800 . ?
C310 H31A 0.9800 . ?
C310 H31C 0.9800 . ?
C401 H40A 0.9900 . ?
C401 H40B 0.9900 . ?
C401 C402 1.50(3) . ?
C402 H40C 0.9900 . ?
C402 H40D 0.9900 . ?
C402 C403 1.5302 . ?
C403 H40E 0.9900 . ?
C403 H40F 0.9900 . ?
C403 C404 1.5290 . ?
C404 H40G 0.9800 . ?
C404 H40I 0.9800 . ?
C404 H40H 0.9800 . ?
C405 H40J 0.9900 . ?
C405 H40K 0.9900 . ?
C405 C406 1.513(19) . ?
C406 H40L 0.9900 . ?
C406 H40M 0.9900 . ?
C406 C407 1.569(19) . ?
C407 H40N 0.9800 . ?
C407 H40P 0.9800 . ?
C407 H40O 0.9800 . ?
C408 H40Q 0.9900 . ?
C408 H40R 0.9900 . ?
C408 H40S 0.9900 . ?
C408 H40T 0.9900 . ?
C408 C409 1.28(5) . ?
C408 C411 1.58(6) . ?
C409 H40V 0.9900 . ?
C409 H40U 0.9900 . ?
C409 C410 1.68(7) . ?
C410 H41A 0.9800 . ?
C410 H41C 0.9800 . ?
C410 H41B 0.9800 . ?
C411 H41E 0.9900 . ?
C411 H41D 0.9900 . ?
C411 C412 1.52(9) . ?
C412 H41G 0.9800 . ?
C412 H41F 0.9800 . ?
C412 H41H 0.9800 . ?
C504 H50B 0.9800 . ?
C504 H50C 0.9800 . ?
C504 H50A 0.9800 . ?
C504 C503 1.5168 . ?
C501 H50E 0.9900 . ?
C501 H50D 0.9900 . ?
C501 C502 1.5167 . ?
C502 H50G 0.9900 . ?
C502 H50F 0.9900 . ?
C502 C503 1.4707 . ?
C503 H50I 0.9900 . ?
C503 H50H 0.9900 . ?
C505 H50J 0.9900 . ?
C505 H50K 0.9900 . ?
C505 C506 1.60(2) . ?
C506 H50L 0.9900 . ?
C506 H50M 0.9900 . ?
C506 C507 1.63(2) . ?
C507 H50O 0.9800 . ?
C507 H50N 0.9800 . ?
C507 H50P 0.9800 . ?
C508 H50R 0.9900 . ?
C508 H50Q 0.9900 . ?
C508 C509 1.5175 . ?
C509 H50T 0.9900 . ?
C509 H50S 0.9900 . ?
C509 C510 1.4713 . ?
C510 H51B 0.9800 . ?
C510 H51A 0.9800 . ?
C510 H51C 0.9800 . ?
C604 H60B 0.9800 . ?
C604 H60A 0.9800 . ?
C604 H60C 0.9800 . ?
C604 C603 1.5165 . ?
C601 H60D 0.9900 . ?
C601 H60E 0.9900 . ?
C601 C602 1.5184 . ?
C602 H60F 0.9900 . ?
C602 H60G 0.9900 . ?
C602 C603 1.4718 . ?
C603 H60H 0.9900 . ?
C603 H60I 0.9900 . ?
C605 H60J 0.9900 . ?
C605 H60K 0.9900 . ?
C605 C606 1.53(3) . ?
C606 H60L 0.9900 . ?
C606 H60M 0.9900 . ?
C606 C607 1.61(4) . ?
C607 H60O 0.9800 . ?
C607 H60P 0.9800 . ?
C607 H60N 0.9800 . ?
C608 H60Q 0.9900 . ?
C608 H60R 0.9900 . ?
C608 C609 1.57(3) . ?
C609 H60S 0.9900 . ?
C609 H60T 0.9900 . ?
C609 C610 1.58(4) . ?
C610 H61B 0.9800 . ?
C610 H61A 0.9800 . ?
C610 H61C 0.9800 . ?
C704 H70B 0.9800 . ?
C704 H70C 0.9800 . ?
C704 H70A 0.9800 . ?
C704 C703 1.5159 . ?
C701 H70E 0.9900 . ?
C701 H70D 0.9900 . ?
C701 C702 1.5175 . ?
C702 H70G 0.9900 . ?
C702 H70F 0.9900 . ?
C702 C703 1.4727 . ?
C703 H70I 0.9900 . ?
C703 H70H 0.9900 . ?
C705 H70J 0.9900 . ?
C705 H70K 0.9900 . ?
C705 C706 1.53(3) . ?
C706 H70M 0.9900 . ?
C706 H70L 0.9900 . ?
C706 C707 1.70(5) . ?
C707 H70O 0.9800 . ?
C707 H70N 0.9800 . ?
C707 H70P 0.9800 . ?
C708 H70Q 0.9900 . ?
C708 H70R 0.9900 . ?
C708 H70S 0.9900 . ?
C708 H70T 0.9900 . ?
C708 C709 1.44(5) . ?
C708 C711 1.50(8) . ?
C709 H70V 0.9900 . ?
C709 H70U 0.9900 . ?
C709 C710 1.56(7) . ?
C710 H71B 0.9800 . ?
C710 H71A 0.9800 . ?
C710 H71C 0.9800 . ?
C711 H71E 0.9900 . ?
C711 H71D 0.9900 . ?
C711 C712 1.49(11) . ?
C712 H71G 0.9800 . ?
C712 H71F 0.9800 . ?
C712 H71H 0.9800 . ?
C801 H80A 0.9900 . ?
C801 H80B 0.9900 . ?
C801 C802 1.52(3) . ?
C802 H80C 0.9900 . ?
C802 H80D 0.9900 . ?
C802 C803 1.5319 . ?
C803 H80E 0.9900 . ?
C803 H80F 0.9900 . ?
C803 C804 1.5319 . ?
C804 H80G 0.9800 . ?
C804 H80I 0.9800 . ?
C804 H80H 0.9800 . ?
C805 H80J 0.9900 . ?
C805 H80K 0.9900 . ?
C805 C806 1.54(4) . ?
C806 H80L 0.9900 . ?
C806 H80M 0.9900 . ?
C806 C807 1.50(3) . ?
C807 H80N 0.9800 . ?
C807 H80O 0.9800 . ?
C807 H80P 0.9800 . ?
C808 H80Q 0.9900 . ?
C808 H80R 0.9900 . ?
C808 C809 1.51(3) . ?
C809 H80S 0.9900 . ?
C809 H80T 0.9900 . ?
C809 C810 1.60(4) . ?
C810 H81A 0.9800 . ?
C810 H81B 0.9800 . ?
C810 H81C 0.9800 . ?
C901 H90B 0.9900 . ?
C901 H90A 0.9900 . ?
C901 C902 1.5168 . ?
C902 H90D 0.9900 . ?
C902 H90C 0.9900 . ?
C902 C903 1.4712 . ?
C903 H90F 0.9900 . ?
C903 H90E 0.9900 . ?
C903 C904 1.5160 . ?
C904 H90H 0.9800 . ?
C904 H90G 0.9800 . ?
C904 H90I 0.9800 . ?
C905 H90J 0.9900 . ?
C905 H90K 0.9900 . ?
C905 C906 1.55(3) . ?
C906 H90L 0.9900 . ?
C906 H90M 0.9900 . ?
C906 C907 1.55(4) . ?
C907 H90N 0.9800 . ?
C907 H90O 0.9800 . ?
C907 H90P 0.9800 . ?
C908 H90Q 0.9900 . ?
C908 H90R 0.9900 . ?
C908 C909 1.52(2) . ?
C909 H90S 0.9900 . ?
C909 H90T 0.9900 . ?
C909 C910 1.62(3) . ?
C910 H91B 0.9800 . ?
C910 H91C 0.9800 . ?
C910 H91A 0.9800 . ?

loop_
_geom_torsion_atom_site_label_1
_geom_torsion_atom_site_label_2
_geom_torsion_atom_site_label_3
_geom_torsion_atom_site_label_4
_geom_torsion
_geom_torsion_site_symmetry_1
_geom_torsion_site_symmetry_2
_geom_torsion_site_symmetry_3
_geom_torsion_site_symmetry_4
_geom_torsion_publ_flag
Au1 P1 C101 C102 59.7(19) . . . . ?
Au1 P1 C105 C106 175(2) . . . . ?
Au1 P1 C108 C109 42(2) . . . . ?
Au2 P2 C201 C202 -174.9(12) . . . . ?
Au2 P2 C205 C206 -66.5(16) . . . . ?
Au2 P2 C208 C209 65.2(13) . . . . ?
Au3 P3 C301 C302 -49(2) . . . . ?
Au3 P3 C305 C306 -68(3) . . . . ?
Au3 P3 C308 C309 -64(2) . . . . ?
Au4 P4 C401 C402 -56(2) . . . . ?
Au4 P4 C405 C406 68(3) . . . . ?
Au4 P4 C408 C409 -64(4) . . . . ?
Au4 P4 C408 C411 164(3) . . . . ?
Au5 P5 C501 C502 -59.3(16) . . . . ?
Au5 P5 C505 C506 169.1(17) . . . . ?
Au5 P5 C508 C509 23(3) . . . . ?
Au6 P6 C601 C602 -72.2(14) . . . . ?
Au6 P6 C605 C606 70.7(18) . . . . ?
Au6 P6 C608 C609 -178.6(19) . . . . ?
Au7 P7 C701 C702 64.0(18) . . . . ?
Au7 P7 C705 C706 168(2) . . . . ?
Au7 P7 C708 C709 70(3) . . . . ?
Au7 P7 C708 C711 145(5) . . . . ?
Au8 P8 C801 C802 175.5(18) . . . . ?
Au8 P8 C805 C806 -58(2) . . . . ?
Au8 P8 C808 C809 69.6(17) . . . . ?
Au9 P9 C901 C902 64.1(12) . . . . ?
Au9 P9 C905 C906 -61.8(17) . . . . ?
Au9 P9 C908 C909 -179.0(17) . . . . ?
P1 C101 C102 C103 177(2) . . . . ?
P1 C105 C106 C107 177(3) . . . . ?
P1 C108 C109 C110 123(3) . . . . ?
P2 C201 C202 C203 176.3(18) . . . . ?
P2 C205 C206 C207 -176(2) . . . . ?
P2 C208 C209 C210 -173.9(14) . . . . ?
P3 C301 C302 C303 -179(2) . . . . ?
P3 C305 C306 C307 174(2) . . . . ?
P3 C308 C309 C310 -180(2) . . . . ?
P4 C401 C402 C403 176.6(14) . . . . ?
P4 C405 C406 C407 177(3) . . . . ?
P4 C408 C409 C410 -170(3) . . . . ?
P4 C408 C411 C412 170(4) . . . . ?
P5 C501 C502 C503 -179.2(18) . . . . ?
P5 C505 C506 C507 176(2) . . . . ?
P5 C508 C509 C510 172(2) . . . . ?
P6 C601 C602 C603 -171.0(17) . . . . ?
P6 C605 C606 C607 -172(2) . . . . ?
P6 C608 C609 C610 177(2) . . . . ?
P7 C701 C702 C703 175(2) . . . . ?
P7 C705 C706 C707 -164(3) . . . . ?
P7 C708 C709 C710 -167(3) . . . . ?
P7 C708 C711 C712 -157(8) . . . . ?
P8 C801 C802 C803 173.8(17) . . . . ?
P8 C805 C806 C807 -176(2) . . . . ?
P8 C808 C809 C810 178.3(18) . . . . ?
P9 C901 C902 C903 -176.4(13) . . . . ?
P9 C905 C906 C907 174.4(19) . . . . ?
P9 C908 C909 C910 -176(2) . . . . ?
C101 P1 C105 C106 -55(3) . . . . ?
C101 P1 C108 C109 -84(2) . . . . ?
C101 C102 C103 C104 -180.0 . . . . ?
C105 P1 C101 C102 -70(2) . . . . ?
C105 P1 C108 C109 165(2) . . . . ?
C108 P1 C101 C102 -174.2(19) . . . . ?
C108 P1 C105 C106 52(3) . . . . ?
C201 P2 C205 C206 60.0(16) . . . . ?
C201 P2 C208 C209 -60.7(14) . . . . ?
C201 C202 C203 C204 180.0 . . . . ?
C205 P2 C201 C202 58.8(16) . . . . ?
C205 P2 C208 C209 -170.9(12) . . . . ?
C208 P2 C201 C202 -50.1(16) . . . . ?
C208 P2 C205 C206 170.4(14) . . . . ?
C301 P3 C305 C306 58(3) . . . . ?
C301 P3 C308 C309 168(2) . . . . ?
C301 C302 C303 C304 -179.9 . . . . ?
C305 P3 C301 C302 -176.4(19) . . . . ?
C305 P3 C308 C309 61(2) . . . . ?
C308 P3 C301 C302 79(2) . . . . ?
C308 P3 C305 C306 170(3) . . . . ?
C401 P4 C405 C406 -169(3) . . . . ?
C401 P4 C408 C409 173(4) . . . . ?
C401 P4 C408 C411 42(3) . . . . ?
C401 C402 C403 C404 79(3) . . . . ?
C405 P4 C401 C402 179(2) . . . . ?
C405 P4 C408 C409 67(4) . . . . ?
C405 P4 C408 C411 -65(3) . . . . ?
C408 P4 C401 C402 65(2) . . . . ?
C408 P4 C405 C406 -61(3) . . . . ?
C501 P5 C505 C506 47(2) . . . . ?
C501 P5 C508 C509 146(2) . . . . ?
C501 C502 C503 C504 -180.0 . . . . ?
C505 P5 C501 C502 62.8(18) . . . . ?
C505 P5 C508 C509 -103(2) . . . . ?
C508 P5 C501 C502 173.5(17) . . . . ?
C508 P5 C505 C506 -62(2) . . . . ?
C601 P6 C605 C606 -163.3(17) . . . . ?
C601 P6 C608 C609 52(2) . . . . ?
C601 C602 C603 C604 -180.0 . . . . ?
C605 P6 C601 C602 164.9(14) . . . . ?
C605 P6 C608 C609 -55(2) . . . . ?
C608 P6 C601 C602 56.2(16) . . . . ?
C608 P6 C605 C606 -54.3(19) . . . . ?
C701 P7 C705 C706 43(3) . . . . ?
C701 P7 C708 C709 -159(3) . . . . ?
C701 P7 C708 C711 -84(6) . . . . ?
C701 C702 C703 C704 -180.0 . . . . ?
C705 P7 C701 C702 -174.8(17) . . . . ?
C705 P7 C708 C709 -50(3) . . . . ?
C705 P7 C708 C711 25(6) . . . . ?
C708 P7 C701 C702 -66.8(19) . . . . ?
C708 P7 C705 C706 -67(3) . . . . ?
C801 P8 C805 C806 63(2) . . . . ?
C801 P8 C808 C809 -57.0(18) . . . . ?
C801 C802 C803 C804 -69(3) . . . . ?
C805 P8 C801 C802 56(2) . . . . ?
C805 P8 C808 C809 -166.8(16) . . . . ?
C808 P8 C801 C802 -54(2) . . . . ?
C808 P8 C805 C806 172.5(18) . . . . ?
C901 P9 C905 C906 172.5(17) . . . . ?
C901 P9 C908 C909 -49(2) . . . . ?
C901 C902 C903 C904 -180.0 . . . . ?
C905 P9 C901 C902 -175.7(11) . . . . ?
C905 P9 C908 C909 60(2) . . . . ?
C908 P9 C901 C902 -65.6(13) . . . . ?
C908 P9 C905 C906 63.7(18) . . . . ?

loop_
_exptl_oxdiff_crystal_face_indexfrac_h
_exptl_oxdiff_crystal_face_indexfrac_k
_exptl_oxdiff_crystal_face_indexfrac_l
_exptl_oxdiff_crystal_face_x
_exptl_oxdiff_crystal_face_y
_exptl_oxdiff_crystal_face_z
-0.0008 -1.0000 0.0006 -0.0108 0.0042 -0.0501
0.0019 1.9990 -1.0019 -0.0310 0.0170 0.1136
0.9989 0.0006 2.0038 0.1556 0.0199 -0.0315
-1.0000 0.0025 0.9982 0.0021 -0.0965 -0.0086
1.0000 -0.0025 -0.9982 -0.0021 0.0965 0.0086
-0.9982 0.9994 -2.0044 -0.1448 -0.0242 0.0816
